data_7112112
loop_
_publ_author_name
'Ronny Grunker'
'Volodymyr Bon'
'Philipp Muller'
'Ulrich Stoeck'
'Simon Krause'
'Uwe Mueller'
'Irena Senkovska'
'Stefan Kaskel'

_publ_section_title
;
 A new metal-organic framework with ultra-high surface area
;
_journal_name_full Chem.Commun.
_journal_page_first 3450
_journal_paper_doi 10.1039/c4cc00113c
_journal_volume 50
_journal_year 2014
_chemical_formula_sum 'C54 H30 N4 O17 Zn4'
_chemical_formula_weight 1268.30
_chemical_name_systematic
; 
 ? 
;
_space_group_IT_number 176
_symmetry_cell_setting hexagonal
_symmetry_space_group_name_Hall '-P 6c'
_symmetry_space_group_name_H-M 'P 63/m'
_atom_sites_solution_hydrogens geom
_atom_sites_solution_primary direct
_atom_sites_solution_secondary difmap
_audit_creation_method SHELXL-97
_cell_angle_alpha 90.00
_cell_angle_beta 90.00
_cell_angle_gamma 120.00
_cell_formula_units_Z 18
_cell_length_a 50.710(7)
_cell_length_b 50.710(7)
_cell_length_c 62.920(13)
_cell_measurement_temperature 293(2)
_cell_volume 140122(4)
_computing_cell_refinement 'Mosflm 1.0.5'
_computing_data_collection 'marCCD 1994-2002'
_computing_data_reduction Scala
_computing_molecular_graphics 'Diamond 3.1'
_computing_publication_material enCIFer
_computing_structure_refinement 'SHELXL-97 (Sheldrick, 2008)'
_computing_structure_solution 'SHELXS-97 (Sheldrick, 2008)'
_diffrn_ambient_temperature 293(2)
_diffrn_measured_fraction_theta_full 0.999
_diffrn_measured_fraction_theta_max 0.999
_diffrn_measurement_device_type 'MX-225 CCD'
_diffrn_measurement_method '\D\f scans'
_diffrn_radiation_monochromator 'Si 111'
_diffrn_radiation_probe x-ray
_diffrn_radiation_type synchrotron
_diffrn_radiation_wavelength 0.88561
_diffrn_reflns_av_R_equivalents 0.0497
_diffrn_reflns_av_sigmaI/netI 0.0967
_diffrn_reflns_limit_h_max 0
_diffrn_reflns_limit_h_min -46
_diffrn_reflns_limit_k_max 0
_diffrn_reflns_limit_k_min -46
_diffrn_reflns_limit_l_max 67
_diffrn_reflns_limit_l_min -67
_diffrn_reflns_number 118656
_diffrn_reflns_theta_full 28.20
_diffrn_reflns_theta_max 28.20
_diffrn_reflns_theta_min 1.98
_diffrn_source synchrotron
_diffrn_source_type 'BESSY BL MX-14.2'
_exptl_absorpt_coefficient_mu 0.572
_exptl_absorpt_correction_type none
_exptl_crystal_colour colorless
_exptl_crystal_density_diffrn 0.271
_exptl_crystal_density_method 'not measured'
_exptl_crystal_description hexagons
_exptl_crystal_F_000 11484
_exptl_crystal_size_max 0.4
_exptl_crystal_size_mid 0.4
_exptl_crystal_size_min 0.3
_platon_squeeze_details
;
;
_refine_diff_density_max 0.273
_refine_diff_density_min -0.611
_refine_diff_density_rms 0.024
_refine_ls_extinction_method none
_refine_ls_goodness_of_fit_ref 0.738
_refine_ls_hydrogen_treatment constr
_refine_ls_matrix_type full
_refine_ls_number_parameters 984
_refine_ls_number_reflns 60048
_refine_ls_number_restraints 221
_refine_ls_restrained_S_all 1.351
_refine_ls_R_factor_all 0.1240
_refine_ls_R_factor_gt 0.0691
_refine_ls_shift/su_max 0.003
_refine_ls_shift/su_mean 0.000
_refine_ls_structure_factor_coef Fsqd
_refine_ls_weighting_details 'calc w=1/[\s^2^(Fo^2^)+(0.1074P)^2^+0.0000P] where P=(Fo^2^+2Fc^2^)/3'
_refine_ls_weighting_scheme calc
_refine_ls_wR_factor_gt 0.1805
_refine_ls_wR_factor_ref 0.1994
_reflns_number_gt 19289
_reflns_number_total 60048
_reflns_threshold_expression >2sigma(I)
_cod_data_source_file c4cc00113c3.cif
_cod_data_source_block DUT-32
_cod_original_cell_volume 140122(40)
_cod_original_sg_symbol_H-M P6(3)/m
_cod_database_code 7112112

loop_
_symmetry_equiv_pos_as_xyz
'x, y, z'
'x-y, x, z+1/2'
'-y, x-y, z'
'-x, -y, z+1/2'
'-x+y, -x, z'
'y, -x+y, z+1/2'
'-x, -y, -z'
'-x+y, -x, -z-1/2'
'y, -x+y, -z'
'x, y, -z-1/2'
'x-y, x, -z'
'-y, x-y, -z-1/2'

loop_
_atom_site_label
_atom_site_type_symbol
_atom_site_fract_x
_atom_site_fract_y
_atom_site_fract_z
_atom_site_U_iso_or_equiv
_atom_site_adp_type
_atom_site_occupancy
_atom_site_symmetry_multiplicity
_atom_site_calc_flag
_atom_site_refinement_flags
Zn1 Zn 0.34586(2) 0.39389(2) 1.053525(16) 0.1670(4) Uani 0.85 1 d P
Zn2 Zn 0.37239(2) 0.45395(2) 1.081075(15) 0.1672(4) Uani 0.85 1 d P
Zn3 Zn 0.30147(2) 0.416469(19) 1.072327(14) 0.1603(4) Uani 0.85 1 d P
Zn4 Zn 0.33157(2) 0.38940(2) 1.102769(16) 0.1749(4) Uani 0.85 1 d P
Zn5 Zn 0.22780(4) 0.23345(4) 0.7500 0.1569(5) Uani 0.85 2 d SP
Zn6 Zn 0.28888(2) 0.25296(3) 0.775458(12) 0.1687(4) Uani 0.85 1 d PD
Zn7 Zn 0.25796(4) 0.19085(4) 0.7500 0.1774(6) Uani 0.85 2 d SP
Zn1B Zn 0.34158(11) 0.43858(11) 1.04775(8) 0.1670(4) Uani 0.15 1 d P
Zn2B Zn 0.30051(11) 0.37411(11) 1.07002(8) 0.1672(4) Uani 0.15 1 d P
Zn3B Zn 0.32800(11) 0.43412(10) 1.09710(8) 0.1603(4) Uani 0.15 1 d P
Zn4B Zn 0.37068(13) 0.41005(12) 1.07866(8) 0.1749(4) Uani 0.15 1 d P
Zn5B Zn 0.30531(16) 0.23795(17) 0.7500 0.1569(5) Uani 0.15 2 d SP
Zn6B Zn 0.24535(13) 0.20721(14) 0.72311(7) 0.1687(4) Uani 0.15 1 d P
Zn7B Zn 0.2550(2) 0.2599(2) 0.7500 0.1774(6) Uani 0.15 2 d SP
N1 N 0.2230(3) 0.3497(4) 0.9537(2) 0.429(8) Uani 1 1 d D
H1A H 0.2300 0.3434 0.9436 0.515 Uiso 1 1 calc R
N2 N 0.1950(2) 0.3019(3) 0.86031(12) 0.370(6) Uani 1 1 d D
H2A H 0.1781 0.3016 0.8583 0.444 Uiso 1 1 calc R
N3 N 0.3301(3) 0.2280(2) 1.08607(13) 0.350(5) Uani 1 1 d D
H3B H 0.3355 0.2224 1.0748 0.420 Uiso 1 1 calc R
N4 N 0.33166(18) 0.59374(19) 1.07292(13) 0.321(5) Uani 1 1 d D
H4B H 0.3140 0.5921 1.0716 0.385 Uiso 1 1 calc R
N5 N 0.0764(5) 0.0624(5) 0.7500 0.59(2) Uani 1 2 d SD
H5A H 0.0750 0.0447 0.7500 0.711 Uiso 1 2 calc SR
N6 N 0.4551(4) 0.4866(4) 1.20023(18) 0.550(13) Uani 1 1 d D
N7 N 0.4453(6) 0.4203(5) 0.7500 0.475(14) Uani 1 2 d SD
O1 O 0.33737(7) 0.41305(7) 1.07660(5) 0.1486(12) Uani 1 1 d .
O2 O 0.26564(12) 0.23166(15) 0.7500 0.179(2) Uani 1 2 d S
O3 O 0.38634(15) 0.42229(16) 1.04156(11) 0.272(3) Uani 1 1 d D
O4 O 0.40302(12) 0.46307(14) 1.06015(11) 0.244(3) Uani 1 1 d D
O5 O 0.27159(12) 0.39702(13) 1.09504(10) 0.224(2) Uani 1 1 d D
O6 O 0.29355(16) 0.37943(19) 1.11472(13) 0.286(4) Uani 1 1 d D
O7 O 0.07186(13) 0.29916(16) 1.20815(9) 0.245(3) Uani 1 1 d D
O8 O 0.09289(12) 0.27824(16) 1.22526(10) 0.250(3) Uani 1 1 d D
O9 O 0.31683(16) 0.38627(14) 1.03208(9) 0.245(2) Uani 1 1 d D
O10 O 0.28359(13) 0.39885(15) 1.04523(10) 0.256(3) Uani 1 1 d D
O11 O 0.22442(15) 0.25366(15) 0.77446(9) 0.235(3) Uani 1 1 d D
O12 O 0.26274(17) 0.25955(17) 0.79418(7) 0.266(3) Uani 1 1 d D
O13 O 0.36001(16) 0.48450(13) 1.07624(9) 0.261(3) Uani 1 1 d D
O14 O 0.31079(15) 0.45895(14) 1.07423(8) 0.240(3) Uani 1 1 d D
O15 O 0.1957(2) 0.1951(3) 0.7500 0.251(4) Uani 1 2 d SD
O16 O 0.2156(3) 0.1638(2) 0.7500 0.303(5) Uani 1 2 d SD
O17 O 0.33101(19) 0.35317(16) 1.09633(14) 0.298(4) Uani 1 1 d D
O18 O 0.34558(19) 0.35730(16) 1.06407(14) 0.321(4) Uani 1 1 d D
O19 O 0.39170(15) 0.4575(2) 1.10865(12) 0.291(4) Uani 1 1 d D
O20 O 0.35950(18) 0.41269(19) 1.12361(11) 0.271(3) Uani 1 1 d D
O21 O 0.32301(17) 0.29136(17) 0.76626(11) 0.281(3) Uani 1 1 d D
C1 C 0.4033(3) 0.4502(3) 1.04338(16) 0.248(5) Uani 1 1 d D
C2 C 0.43426(13) 0.4648(2) 1.03299(11) 0.224(4) Uani 1 1 d G
C3 C 0.4560(2) 0.4951(2) 1.03626(10) 0.341(7) Uani 1 1 d G
H3A H 0.4531 0.5063 1.0468 0.410 Uiso 1 1 calc R
C4 C 0.48210(16) 0.50885(13) 1.02376(15) 0.351(7) Uani 1 1 d G
H4A H 0.4967 0.5292 1.0260 0.421 Uiso 1 1 calc R
C5 C 0.48643(13) 0.4922(2) 1.00799(12) 0.258(4) Uani 1 1 d GD
C6 C 0.4647(2) 0.46182(19) 1.00472(10) 0.343(7) Uani 1 1 d GD
H6A H 0.4676 0.4507 0.9942 0.412 Uiso 1 1 calc R
C7 C 0.43859(16) 0.44811(13) 1.01722(14) 0.333(6) Uani 1 1 d G
H7A H 0.4240 0.4278 1.0150 0.399 Uiso 1 1 calc R
C8 C 0.2700(2) 0.3808(2) 1.11067(18) 0.240(5) Uani 1 1 d D
C9 C 0.24434(16) 0.37014(16) 1.12531(12) 0.225(4) Uani 1 1 d G
C10 C 0.24452(17) 0.3539(2) 1.14306(15) 0.339(7) Uani 1 1 d G
H10A H 0.2612 0.3515 1.1457 0.407 Uiso 1 1 calc R
C11 C 0.2197(2) 0.34127(17) 1.15678(10) 0.339(7) Uani 1 1 d G
H11A H 0.2198 0.3304 1.1687 0.407 Uiso 1 1 calc R
C12 C 0.19475(17) 0.34487(17) 1.15276(13) 0.248(4) Uani 1 1 d G
C13 C 0.19457(16) 0.3611(2) 1.13501(16) 0.342(7) Uani 1 1 d G
H13A H 0.1779 0.3635 1.1323 0.411 Uiso 1 1 calc R
C14 C 0.2194(2) 0.37373(16) 1.12129(10) 0.294(5) Uani 1 1 d G
H14A H 0.2192 0.3846 1.1094 0.353 Uiso 1 1 calc R
C15 C 0.16750(15) 0.33105(18) 1.16760(11) 0.235(4) Uani 1 1 d G
C16 C 0.16681(17) 0.3126(2) 1.18421(15) 0.317(6) Uani 1 1 d G
H16A H 0.1825 0.3083 1.1858 0.381 Uiso 1 1 calc R
C17 C 0.1427(2) 0.30067(16) 1.19849(10) 0.327(6) Uani 1 1 d G
H17A H 0.1422 0.2883 1.2096 0.392 Uiso 1 1 calc R
C18 C 0.11921(16) 0.30711(17) 1.19617(11) 0.234(4) Uani 1 1 d G
C19 C 0.11990(16) 0.3255(2) 1.17956(15) 0.324(6) Uani 1 1 d G
H19A H 0.1042 0.3298 1.1780 0.389 Uiso 1 1 calc R
C20 C 0.1440(2) 0.33750(16) 1.16528(10) 0.312(6) Uani 1 1 d G
H20A H 0.1445 0.3498 1.1542 0.375 Uiso 1 1 calc R
C21 C 0.0937(2) 0.2949(2) 1.21040(17) 0.224(5) Uani 1 1 d D
C22 C 0.2930(2) 0.38886(17) 1.03098(17) 0.257(5) Uani 1 1 d D
C23 C 0.2732(2) 0.37857(15) 1.01080(14) 0.258(4) Uani 1 1 d GD
C24 C 0.28312(18) 0.36888(17) 0.99348(19) 0.342(7) Uani 1 1 d GD
H24A H 0.3011 0.3682 0.9944 0.410 Uiso 1 1 calc R
C25 C 0.2662(3) 0.36017(16) 0.97480(15) 0.393(9) Uani 1 1 d GD
H25A H 0.2729 0.3537 0.9632 0.472 Uiso 1 1 calc R
C26 C 0.2394(3) 0.3612(2) 0.97345(14) 0.360(8) Uani 1 1 d GD
C27 C 0.2294(2) 0.3708(2) 0.99077(19) 0.423(10) Uani 1 1 d GD
H27A H 0.2114 0.3715 0.9899 0.508 Uiso 1 1 calc R
C28 C 0.2463(2) 0.37956(15) 1.00945(14) 0.351(8) Uani 1 1 d GD
H28A H 0.2397 0.3860 1.0210 0.421 Uiso 1 1 calc R
C29 C 0.1967(4) 0.3491(5) 0.9519(2) 0.587(18) Uani 1 1 d D
O22 O 0.1807(5) 0.3547(5) 0.9628(3) 0.704 Uiso 1 1 d D
C30 C 0.1828(3) 0.3363(3) 0.92882(12) 0.438(11) Uani 1 1 d GD
C31 C 0.19939(19) 0.3291(3) 0.91469(19) 0.503(14) Uani 1 1 d GD
H31A H 0.2177 0.3307 0.9190 0.603 Uiso 1 1 calc R
C32 C 0.1886(3) 0.3197(3) 0.89418(16) 0.462(13) Uani 1 1 d GD
C33 C 0.1613(3) 0.3173(3) 0.88779(11) 0.440(11) Uani 1 1 d GD
H33A H 0.1541 0.3110 0.8741 0.528 Uiso 1 1 calc R
C34 C 0.14473(19) 0.3245(3) 0.90191(19) 0.386(9) Uani 1 1 d GD
C35 C 0.1555(2) 0.3339(3) 0.92242(17) 0.424(11) Uani 1 1 d GD
H35A H 0.1444 0.3387 0.9319 0.508 Uiso 1 1 calc R
C36 C 0.2098(4) 0.3122(5) 0.8793(2) 0.71(2) Uani 1 1 d D
O24 O 0.2342(5) 0.3193(6) 0.8860(4) 0.850 Uiso 1 1 d D
C37 C 0.2069(2) 0.29137(18) 0.84344(11) 0.287(5) Uani 1 1 d GD
C38 C 0.23329(18) 0.28963(19) 0.84572(10) 0.329(7) Uani 1 1 d GD
H38A H 0.2440 0.2953 0.8585 0.395 Uiso 1 1 calc R
C39 C 0.24364(14) 0.27940(19) 0.82894(15) 0.320(6) Uani 1 1 d GD
H39A H 0.2613 0.2782 0.8305 0.384 Uiso 1 1 calc R
C40 C 0.2276(2) 0.27090(16) 0.80989(11) 0.234(4) Uani 1 1 d GD
C41 C 0.20129(18) 0.27263(18) 0.80761(10) 0.303(6) Uani 1 1 d GD
H41A H 0.1906 0.2669 0.7949 0.364 Uiso 1 1 calc R
C42 C 0.19093(14) 0.2829(2) 0.82439(14) 0.325(6) Uani 1 1 d GD
H42A H 0.1733 0.2840 0.8229 0.390 Uiso 1 1 calc R
C43 C 0.2387(2) 0.2608(2) 0.79131(14) 0.225(4) Uani 1 1 d D
C44 C 0.3214(5) 0.2083(3) 1.1033(2) 0.541(15) Uani 1 1 d D
O23 O 0.3133(5) 0.2131(5) 1.1192(3) 0.650 Uiso 1 1 d D
C45 C 0.3311(2) 0.25689(17) 1.08506(19) 0.332(7) Uani 1 1 d GD
C46 C 0.3398(3) 0.2733(3) 1.06616(13) 0.415(10) Uani 1 1 d GD
H46A H 0.3443 0.2653 1.0543 0.498 Uiso 1 1 calc R
C47 C 0.3417(2) 0.3015(2) 1.06496(14) 0.362(8) Uani 1 1 d G
H47A H 0.3475 0.3125 1.0523 0.435 Uiso 1 1 calc R
C48 C 0.3349(2) 0.31341(18) 1.0827(2) 0.293(6) Uani 1 1 d GD
C49 C 0.3262(2) 0.2970(3) 1.10158(15) 0.364(8) Uani 1 1 d G
H49A H 0.3217 0.3050 1.1134 0.436 Uiso 1 1 calc R
C50 C 0.3243(2) 0.2688(3) 1.10277(12) 0.377(8) Uani 1 1 d GD
H50A H 0.3185 0.2578 1.1154 0.452 Uiso 1 1 calc R
C51 C 0.3307(3) 0.3410(2) 1.0792(2) 0.318(8) Uani 1 1 d D
C52 C 0.3349(2) 0.4824(2) 1.07505(5) 0.236(5) Uani 1 1 d D
C53 C 0.3351(2) 0.51218(17) 1.07450(10) 0.252(4) Uani 1 1 d GD
C54 C 0.36209(16) 0.5399(2) 1.07549(11) 0.353(8) Uani 1 1 d GD
H54A H 0.3806 0.5403 1.0764 0.424 Uiso 1 1 calc R
C55 C 0.36143(17) 0.56698(17) 1.07512(12) 0.396(9) Uani 1 1 d GD
H55A H 0.3795 0.5855 1.0758 0.475 Uiso 1 1 calc R
C56 C 0.3337(2) 0.56632(17) 1.07376(11) 0.302(6) Uani 1 1 d GD
C57 C 0.30672(16) 0.5386(2) 1.07277(12) 0.340(7) Uani 1 1 d GD
H57A H 0.2882 0.5382 1.0719 0.408 Uiso 1 1 calc R
C58 C 0.30738(16) 0.51152(17) 1.07314(11) 0.363(8) Uani 1 1 d GD
H58A H 0.2893 0.4930 1.0725 0.435 Uiso 1 1 calc R
C59 C 0.3572(4) 0.6226(3) 1.0742(2) 0.63(2) Uani 1 1 d D
O25 O 0.3831(5) 0.6308(5) 1.0752(2) 0.759 Uiso 1 1 d D
C60 C 0.3448(4) 0.6468(4) 1.0732(2) 0.418(11) Uani 1 1 d D
C61 C 0.3140(4) 0.6366(2) 1.07272(18) 0.460(13) Uani 1 1 d D
H61A H 0.3007 0.6157 1.0720 0.552 Uiso 1 1 calc R
C62 C 0.1937(5) 0.1690(4) 0.7500 0.310(10) Uani 1 2 d SD
C63 C 0.1632(4) 0.1420(4) 0.7500 0.366(13) Uani 1 2 d SGD
C64 C 0.1609(4) 0.1135(5) 0.7500(12) 0.447(17) Uani 1 2 d SGD
H64A H 0.1784 0.1119 0.7500 0.536 Uiso 1 2 calc SR
C65 C 0.1324(5) 0.0873(4) 0.7500(16) 0.55(2) Uani 1 2 d SGD
H65A H 0.1308 0.0682 0.7500 0.662 Uiso 1 2 calc SR
C66 C 0.1062(4) 0.0896(4) 0.7500(15) 0.51(2) Uani 1 2 d SGD
C67 C 0.1085(4) 0.1181(5) 0.7500(16) 0.468(16) Uani 1 2 d SGD
H67A H 0.0910 0.1197 0.7500 0.562 Uiso 1 2 calc SR
C68 C 0.1370(5) 0.1443(4) 0.7500(12) 0.413(14) Uani 1 2 d SGD
H68A H 0.1386 0.1634 0.7500 0.495 Uiso 1 2 calc SR
C69 C 0.0490(5) 0.0646(4) 0.7500 0.65(3) Uani 1 2 d SD
O26 O 0.0438(7) 0.0854(6) 0.7500 0.777 Uiso 1 2 d SD
C70 C 0.0235(5) 0.0307(3) 0.7500 0.72(4) Uani 1 2 d SD
C71 C 0.0306(3) 0.0073(5) 0.7500 0.61(3) Uani 1 2 d SD
H71A H 0.0509 0.0121 0.7500 0.728 Uiso 1 2 calc SR
C72 C 0.3807(3) 0.4395(3) 1.12412(19) 0.277(6) Uani 1 1 d D
C73 C 0.3999(3) 0.4495(3) 1.14342(17) 0.307(6) Uani 1 1 d GD
C74 C 0.3867(2) 0.4359(2) 1.1627(2) 0.469(13) Uani 1 1 d GD
H74A H 0.3674 0.4187 1.1629 0.563 Uiso 1 1 calc R
C75 C 0.4023(3) 0.4480(3) 1.18158(17) 0.506(14) Uani 1 1 d GD
H75A H 0.3935 0.4389 1.1945 0.608 Uiso 1 1 calc R
C76 C 0.4312(3) 0.4737(3) 1.18121(19) 0.382(8) Uani 1 1 d GD
C77 C 0.4444(2) 0.4873(2) 1.1619(3) 0.468(12) Uani 1 1 d GD
H77A H 0.4637 0.5045 1.1617 0.562 Uiso 1 1 calc R
C78 C 0.4288(3) 0.4752(3) 1.14305(19) 0.494(14) Uani 1 1 d GD
H78A H 0.4376 0.4843 1.1302 0.593 Uiso 1 1 calc R
C79 C 0.3384(4) 0.3049(4) 0.7500 0.342(13) Uani 1 2 d SD
C80 C 0.3660(4) 0.3314(4) 0.7500 0.334(10) Uani 1 2 d SD
C81 C 0.3778(4) 0.3465(4) 0.76893(12) 0.390(9) Uani 1 1 d D
H81A H 0.3673 0.3384 0.7816 0.468 Uiso 1 1 calc R
C82 C 0.4055(4) 0.3739(4) 0.76900(13) 0.496(14) Uani 1 1 d D
H82A H 0.4155 0.3819 0.7818 0.595 Uiso 1 1 calc R
C83 C 0.4183(5) 0.3894(5) 0.7500 0.460(18) Uani 1 2 d SD
C84 C 0.4586(6) 0.4287(6) 0.7714(3) 0.85(7) Uani 0.50 1 d PD
O27 O 0.4527(11) 0.4193(11) 0.7894(5) 1.021 Uiso 0.50 1 d PD
C85 C 0.4869(6) 0.4555(6) 0.76121(14) 0.70(3) Uani 1 1 d D
C86 C 0.5104(4) 0.4811(5) 0.7703(3) 0.64(2) Uani 1 1 d D
C87 C 0.5355(6) 0.5082(5) 0.76101(13) 0.63(2) Uani 1 1 d D
C88 C 0.5182(6) 0.4829(6) 0.7951(4) 0.80(6) Uani 0.50 1 d PD
O28 O 0.5044(10) 0.4616(8) 0.8068(6) 0.962 Uiso 0.50 1 d PD
C89 C 0.5571(6) 0.5302(6) 0.7794(3) 0.79(6) Uani 0.50 1 d PD
O29 O 0.5756(10) 0.5562(8) 0.7765(6) 0.943 Uiso 0.50 1 d PD

loop_
_atom_site_aniso_label
_atom_site_aniso_U_11
_atom_site_aniso_U_22
_atom_site_aniso_U_33
_atom_site_aniso_U_23
_atom_site_aniso_U_13
_atom_site_aniso_U_12
Zn1 0.1699(8) 0.1496(7) 0.1890(8) 0.0240(6) 0.0686(7) 0.0856(6)
Zn2 0.1589(8) 0.1461(7) 0.2003(9) 0.0235(6) 0.0672(7) 0.0792(6)
Zn3 0.1584(8) 0.1377(7) 0.1800(8) 0.0149(6) 0.0675(6) 0.0705(6)
Zn4 0.1834(9) 0.1511(8) 0.1894(8) 0.0335(7) 0.0726(7) 0.0831(7)
Zn5 0.1726(12) 0.2146(14) 0.1301(9) 0.000 0.000 0.1316(12)
Zn6 0.2082(9) 0.2532(11) 0.1230(6) -0.0026(6) -0.0095(6) 0.1740(9)
Zn7 0.2303(16) 0.2559(16) 0.1351(9) 0.000 0.000 0.1884(14)
Zn1B 0.1699(8) 0.1496(7) 0.1890(8) 0.0240(6) 0.0686(7) 0.0856(6)
Zn2B 0.1589(8) 0.1461(7) 0.2003(9) 0.0235(6) 0.0672(7) 0.0792(6)
Zn3B 0.1584(8) 0.1377(7) 0.1800(8) 0.0149(6) 0.0675(6) 0.0705(6)
Zn4B 0.1834(9) 0.1511(8) 0.1894(8) 0.0335(7) 0.0726(7) 0.0831(7)
Zn5B 0.1726(12) 0.2146(14) 0.1301(9) 0.000 0.000 0.1316(12)
Zn6B 0.2082(9) 0.2532(11) 0.1230(6) -0.0026(6) -0.0095(6) 0.1740(9)
Zn7B 0.2303(16) 0.2559(16) 0.1351(9) 0.000 0.000 0.1884(14)
N1 0.305(13) 0.64(2) 0.402(16) -0.015(15) -0.088(12) 0.286(15)
N2 0.455(13) 0.566(16) 0.190(7) -0.166(9) -0.047(8) 0.333(13)
N3 0.621(17) 0.275(10) 0.270(8) 0.077(7) 0.107(9) 0.310(12)
N4 0.254(8) 0.131(6) 0.568(15) -0.008(8) -0.006(8) 0.089(6)
N5 0.24(2) 0.51(4) 1.00(6) 0.000 0.000 0.17(3)
N6 0.81(3) 0.49(2) 0.211(10) -0.144(12) -0.189(16) 0.22(2)
N7 0.36(3) 0.42(3) 0.35(2) 0.000 0.000 -0.03(2)
O1 0.146(3) 0.124(3) 0.184(3) 0.021(2) 0.066(2) 0.073(2)
O2 0.177(5) 0.259(6) 0.179(5) 0.000 0.000 0.168(5)
O3 0.251(6) 0.238(6) 0.330(7) 0.090(6) 0.204(6) 0.125(5)
O4 0.193(5) 0.255(6) 0.251(6) 0.060(5) 0.123(5) 0.088(4)
O5 0.188(5) 0.205(5) 0.276(6) 0.057(4) 0.142(4) 0.096(4)
O6 0.205(6) 0.325(8) 0.298(7) 0.079(5) 0.136(6) 0.111(6)
O7 0.149(5) 0.355(7) 0.181(4) 0.034(4) 0.069(4) 0.088(5)
O8 0.149(4) 0.313(7) 0.231(6) 0.085(5) 0.083(4) 0.072(4)
O9 0.231(6) 0.283(6) 0.240(6) -0.011(4) 0.057(5) 0.142(5)
O10 0.227(5) 0.294(6) 0.228(6) -0.050(5) 0.037(4) 0.116(5)
O11 0.306(7) 0.361(7) 0.169(4) -0.032(5) 0.000(4) 0.264(6)
O12 0.344(8) 0.462(9) 0.146(4) -0.015(4) 0.020(4) 0.318(8)
O13 0.229(6) 0.168(5) 0.404(8) 0.071(4) 0.120(6) 0.114(5)
O14 0.199(5) 0.167(5) 0.366(7) 0.050(5) 0.104(5) 0.099(4)
O15 0.270(10) 0.273(11) 0.263(8) 0.000 0.000 0.176(10)
O16 0.291(13) 0.307(12) 0.378(12) 0.000 0.000 0.201(11)
O17 0.345(8) 0.195(7) 0.382(10) 0.006(6) 0.074(8) 0.157(6)
O18 0.367(9) 0.196(6) 0.472(11) 0.108(6) 0.200(8) 0.196(7)
O19 0.202(6) 0.373(10) 0.210(6) -0.017(6) 0.037(5) 0.079(6)
O20 0.247(7) 0.257(7) 0.218(6) -0.014(6) 0.033(5) 0.058(5)
O21 0.233(6) 0.285(6) 0.276(7) -0.033(6) 0.035(5) 0.094(6)
C1 0.266(12) 0.214(11) 0.221(9) 0.090(9) 0.170(9) 0.086(9)
C2 0.224(9) 0.201(9) 0.245(8) 0.047(7) 0.128(7) 0.105(8)
C3 0.250(11) 0.256(11) 0.424(14) -0.006(11) 0.214(11) 0.056(9)
C4 0.248(11) 0.274(11) 0.410(14) -0.041(10) 0.210(10) 0.041(8)
C5 0.189(8) 0.197(8) 0.334(12) 0.029(8) 0.158(7) 0.057(7)
C6 0.253(11) 0.268(12) 0.368(12) -0.032(10) 0.199(10) 0.025(9)
C7 0.242(10) 0.228(9) 0.398(14) 0.006(10) 0.208(10) 0.020(8)
C8 0.193(10) 0.201(9) 0.260(11) 0.068(7) 0.141(10) 0.049(8)
C9 0.214(9) 0.259(9) 0.224(9) 0.088(7) 0.110(8) 0.133(7)
C10 0.255(11) 0.508(19) 0.316(12) 0.189(12) 0.162(10) 0.236(12)
C11 0.258(11) 0.516(18) 0.298(11) 0.228(11) 0.171(9) 0.235(13)
C12 0.201(9) 0.322(11) 0.214(9) 0.069(8) 0.087(8) 0.126(8)
C13 0.234(10) 0.547(19) 0.253(10) 0.184(11) 0.153(8) 0.201(11)
C14 0.253(11) 0.411(14) 0.256(9) 0.142(9) 0.116(9) 0.193(11)
C15 0.170(8) 0.328(11) 0.204(8) 0.070(7) 0.087(7) 0.122(7)
C16 0.222(10) 0.472(17) 0.259(10) 0.140(11) 0.104(8) 0.173(11)
C17 0.200(9) 0.498(17) 0.287(11) 0.175(10) 0.151(8) 0.179(11)
C18 0.150(8) 0.325(11) 0.167(7) 0.037(7) 0.053(6) 0.073(7)
C19 0.215(10) 0.478(17) 0.276(10) 0.156(11) 0.149(8) 0.169(10)
C20 0.238(10) 0.455(16) 0.260(9) 0.165(10) 0.136(9) 0.186(11)
C21 0.119(7) 0.272(11) 0.204(9) 0.052(7) 0.078(8) 0.040(7)
C22 0.230(11) 0.378(14) 0.232(11) -0.096(9) -0.007(9) 0.204(11)
C23 0.229(11) 0.323(11) 0.219(10) -0.065(8) 0.000(9) 0.137(9)
C24 0.346(14) 0.537(19) 0.227(10) -0.117(12) 0.009(11) 0.284(14)
C25 0.346(17) 0.67(3) 0.231(12) -0.139(14) -0.031(10) 0.307(19)
C26 0.293(15) 0.58(2) 0.294(15) -0.170(15) -0.007(12) 0.285(16)
C27 0.384(17) 0.74(3) 0.281(13) -0.225(16) -0.126(13) 0.386(19)
C28 0.260(12) 0.59(2) 0.261(12) -0.158(12) -0.049(9) 0.261(15)
C29 0.53(3) 1.05(5) 0.337(18) -0.28(2) -0.21(2) 0.52(4)
C30 0.43(2) 0.74(3) 0.278(13) -0.221(16) -0.046(14) 0.40(2)
C31 0.342(17) 0.79(4) 0.53(3) -0.31(3) -0.12(2) 0.40(2)
C32 0.34(2) 0.73(3) 0.44(2) -0.25(2) 0.030(15) 0.36(2)
C33 0.45(3) 0.73(3) 0.240(10) -0.184(14) 0.000(13) 0.36(2)
C34 0.341(16) 0.69(3) 0.279(14) -0.129(17) -0.111(14) 0.366(18)
C35 0.325(17) 0.76(3) 0.378(19) -0.17(2) -0.005(13) 0.41(2)
C36 0.85(5) 0.89(5) 0.46(3) -0.31(3) 0.17(3) 0.50(5)
C37 0.274(11) 0.539(17) 0.161(8) -0.096(9) -0.023(7) 0.288(12)
C38 0.307(12) 0.61(2) 0.211(9) -0.160(10) -0.053(8) 0.338(14)
C39 0.329(12) 0.60(2) 0.191(8) -0.116(10) -0.036(9) 0.355(14)
C40 0.265(10) 0.378(11) 0.166(7) -0.064(7) -0.008(7) 0.241(9)
C41 0.317(12) 0.539(17) 0.192(8) -0.130(9) -0.041(8) 0.318(13)
C42 0.345(12) 0.62(2) 0.183(7) -0.115(10) -0.039(9) 0.370(14)
C43 0.278(12) 0.355(11) 0.167(8) -0.020(8) 0.008(8) 0.251(10)
C44 0.97(4) 0.325(17) 0.47(2) 0.184(18) 0.14(3) 0.43(2)
C45 0.58(2) 0.230(11) 0.293(13) 0.085(10) 0.144(13) 0.283(13)
C46 0.79(3) 0.268(12) 0.317(13) 0.128(10) 0.208(16) 0.361(17)
C47 0.62(2) 0.261(13) 0.321(14) 0.108(11) 0.139(14) 0.307(15)
C48 0.467(16) 0.204(11) 0.252(11) 0.029(10) 0.107(11) 0.201(11)
C49 0.63(2) 0.294(15) 0.277(13) 0.051(11) 0.111(13) 0.310(17)
C50 0.67(2) 0.259(13) 0.311(13) 0.061(11) 0.171(14) 0.314(15)
C51 0.415(17) 0.090(7) 0.377(18) -0.001(8) 0.158(14) 0.072(8)
C52 0.174(10) 0.156(9) 0.385(12) 0.036(8) 0.129(9) 0.088(8)
C53 0.191(9) 0.146(8) 0.440(13) 0.025(8) 0.077(9) 0.101(8)
C54 0.184(9) 0.161(8) 0.73(2) 0.011(12) 0.050(11) 0.099(9)
C55 0.230(12) 0.160(9) 0.84(3) 0.042(11) 0.085(13) 0.128(9)
C56 0.181(9) 0.129(9) 0.608(19) -0.016(9) 0.026(10) 0.086(8)
C57 0.195(9) 0.141(7) 0.71(2) 0.009(11) 0.015(11) 0.099(8)
C58 0.193(10) 0.150(9) 0.76(3) 0.039(10) 0.093(11) 0.097(8)
C59 0.70(4) 0.166(11) 1.09(5) 0.073(19) 0.17(3) 0.26(2)
C60 0.294(16) 0.283(18) 0.78(3) 0.06(3) 0.12(3) 0.224(16)
C61 0.35(2) 0.100(7) 0.89(4) 0.033(12) 0.15(3) 0.082(10)
C62 0.30(3) 0.29(2) 0.44(2) 0.000 0.000 0.23(2)
C63 0.22(2) 0.28(3) 0.57(3) 0.000 0.000 0.10(2)
C64 0.215(19) 0.24(2) 0.86(5) 0.000 0.000 0.092(16)
C65 0.32(3) 0.30(3) 1.10(7) 0.000 0.000 0.21(3)
C66 0.30(3) 0.21(2) 1.04(7) 0.000 0.000 0.14(2)
C67 0.22(2) 0.32(3) 0.83(5) 0.000 0.000 0.11(2)
C68 0.206(18) 0.28(2) 0.70(4) 0.000 0.000 0.078(18)
C69 0.28(3) 0.26(3) 1.28(9) 0.000 0.000 0.04(2)
C70 0.47(6) 0.32(3) 1.44(12) 0.000 0.000 0.25(4)
C71 0.21(2) 0.39(3) 1.24(9) 0.000 0.000 0.16(2)
C72 0.262(15) 0.265(15) 0.182(11) -0.032(11) 0.077(11) 0.040(11)
C73 0.263(13) 0.359(17) 0.188(11) -0.048(12) 0.028(10) 0.072(12)
C74 0.43(2) 0.432(18) 0.201(10) -0.001(13) 0.051(15) -0.042(15)
C75 0.44(2) 0.53(3) 0.181(11) -0.005(12) -0.039(12) -0.03(2)
C76 0.275(14) 0.41(2) 0.269(17) 0.020(15) 0.075(13) 0.024(13)
C77 0.365(18) 0.45(2) 0.256(13) 0.023(16) 0.037(16) -0.049(15)
C78 0.45(3) 0.50(3) 0.225(14) -0.017(14) -0.035(13) 0.00(2)
C79 0.142(15) 0.54(4) 0.26(2) 0.000 0.000 0.113(19)
C80 0.216(18) 0.34(2) 0.29(2) 0.000 0.000 0.023(16)
C81 0.370(19) 0.371(19) 0.234(13) -0.050(13) 0.003(13) 0.040(15)
C82 0.43(2) 0.41(2) 0.264(14) -0.047(16) 0.034(16) -0.073(17)
C83 0.40(3) 0.59(5) 0.151(15) 0.000 0.000 0.06(3)
C84 0.47(6) 0.64(8) 0.58(7) -0.15(6) 0.03(6) -0.36(6)
C85 0.49(3) 0.68(4) 0.51(6) -0.10(3) 0.01(3) -0.01(3)
C86 0.80(7) 0.52(4) 0.203(12) 0.00(2) -0.06(2) 0.03(3)
C87 0.67(3) 0.49(3) 0.33(4) -0.078(17) -0.17(2) -0.02(2)
C88 0.78(10) 0.71(10) 0.34(5) -0.15(5) -0.22(5) -0.06(7)
C89 0.72(8) 1.00(11) 0.127(17) -0.12(4) -0.13(3) 0.04(7)

loop_
_atom_type_symbol
_atom_type_description
_atom_type_scat_dispersion_real
_atom_type_scat_dispersion_imag
_atom_type_scat_source
C C 0.0060 0.0030 'International Tables Vol C Tables 4.2.6.8 and 6.1.1.4'
H H 0.0000 0.0000 'International Tables Vol C Tables 4.2.6.8 and 6.1.1.4'
N N 0.0100 0.0050 'International Tables Vol C Tables 4.2.6.8 and 6.1.1.4'
O O 0.0180 0.0100 'International Tables Vol C Tables 4.2.6.8 and 6.1.1.4'
Zn Zn 0.0350 2.0980 'International Tables Vol C Tables 4.2.6.8 and 6.1.1.4'

loop_
_geom_angle_atom_site_label_1
_geom_angle_atom_site_label_2
_geom_angle_atom_site_label_3
_geom_angle
_geom_angle_site_symmetry_1
_geom_angle_site_symmetry_3
O9 Zn1 O1 107.2(2) . .
O9 Zn1 Zn4B 161.5(3) . .
O1 Zn1 Zn4B 55.02(18) . .
O9 Zn1 O18 114.3(4) . .
O1 Zn1 O18 109.1(2) . .
Zn4B Zn1 O18 79.6(3) . .
O9 Zn1 O3 107.2(3) . .
O1 Zn1 O3 109.6(2) . .
Zn4B Zn1 O3 77.5(3) . .
O18 Zn1 O3 109.4(3) . .
O9 Zn1 Zn2B 73.7(2) . .
O1 Zn1 Zn2B 55.73(16) . .
Zn4B Zn1 Zn2B 96.6(2) . .
O18 Zn1 Zn2B 84.3(2) . .
O3 Zn1 Zn2B 163.5(2) . .
O9 Zn1 Zn1B 70.0(2) . .
O1 Zn1 Zn1B 59.17(15) . .
Zn4B Zn1 Zn1B 94.0(2) . .
O18 Zn1 Zn1B 168.0(2) . .
O3 Zn1 Zn1B 78.8(2) . .
Zn2B Zn1 Zn1B 86.35(17) . .
O4 Zn2 O19 106.3(3) . .
O4 Zn2 O1 110.7(2) . .
O19 Zn2 O1 111.8(3) . .
O4 Zn2 O13 104.1(3) . .
O19 Zn2 O13 114.0(3) . .
O1 Zn2 O13 109.5(2) . .
O4 Zn2 Zn4B 79.2(2) . .
O19 Zn2 Zn4B 85.4(3) . .
O1 Zn2 Zn4B 50.25(18) . .
O13 Zn2 Zn4B 157.7(3) . .
O4 Zn2 Zn3B 161.9(3) . .
O19 Zn2 Zn3B 89.2(2) . .
O1 Zn2 Zn3B 53.39(15) . .
O13 Zn2 Zn3B 76.9(2) . .
Zn4B Zn2 Zn3B 93.19(18) . .
O4 Zn2 Zn1B 78.6(2) . .
O19 Zn2 Zn1B 168.7(3) . .
O1 Zn2 Zn1B 56.98(15) . .
O13 Zn2 Zn1B 73.7(2) . .
Zn4B Zn2 Zn1B 85.6(2) . .
Zn3B Zn2 Zn1B 84.53(18) . .
O10 Zn3 O1 109.1(2) . .
O10 Zn3 O5 110.3(3) . .
O1 Zn3 O5 112.4(2) . .
O10 Zn3 Zn3B 166.4(2) . .
O1 Zn3 Zn3B 57.81(16) . .
O5 Zn3 Zn3B 80.3(2) . .
O10 Zn3 O14 111.2(3) . .
O1 Zn3 O14 111.7(2) . .
O5 Zn3 O14 102.1(2) . .
Zn3B Zn3 O14 73.5(2) . .
O10 Zn3 Zn2B 72.8(3) . .
O1 Zn3 Zn2B 57.74(17) . .
O5 Zn3 Zn2B 85.4(2) . .
Zn3B Zn3 Zn2B 100.3(2) . .
O14 Zn3 Zn2B 169.1(2) . .
O10 Zn3 Zn1B 74.5(2) . .
O1 Zn3 Zn1B 60.27(16) . .
O5 Zn3 Zn1B 172.6(2) . .
Zn3B Zn3 Zn1B 94.17(19) . .
O14 Zn3 Zn1B 80.82(19) . .
Zn2B Zn3 Zn1B 90.81(17) . .
O10 Zn3 Zn4 123.5(2) . .
O1 Zn3 Zn4 36.36(9) . .
O5 Zn3 Zn4 76.03(19) . .
Zn3B Zn3 Zn4 49.10(14) . .
O14 Zn3 Zn4 122.40(19) . .
Zn2B Zn3 Zn4 51.34(16) . .
Zn1B Zn3 Zn4 96.63(13) . .
O20 Zn4 O17 114.2(4) . .
O20 Zn4 O6 104.0(3) . .
O17 Zn4 O6 108.2(4) . .
O20 Zn4 O1 111.6(3) . .
O17 Zn4 O1 110.0(3) . .
O6 Zn4 O1 108.5(3) . .
O20 Zn4 Zn4B 88.1(3) . .
O17 Zn4 Zn4B 83.7(3) . .
O6 Zn4 Zn4B 157.0(3) . .
O1 Zn4 Zn4B 48.50(17) . .
O20 Zn4 Zn3B 84.1(3) . .
O17 Zn4 Zn3B 158.4(3) . .
O6 Zn4 Zn3B 76.2(3) . .
O1 Zn4 Zn3B 49.97(14) . .
Zn4B Zn4 Zn3B 85.78(17) . .
O20 Zn4 Zn2B 162.2(3) . .
O17 Zn4 Zn2B 79.4(3) . .
O6 Zn4 Zn2B 80.9(3) . .
O1 Zn4 Zn2B 51.10(15) . .
Zn4B Zn4 Zn2B 82.04(19) . .
Zn3B Zn4 Zn2B 80.47(18) . .
O20 Zn4 Zn3 122.2(3) . .
O17 Zn4 Zn3 121.5(3) . .
O6 Zn4 Zn3 73.0(3) . .
O1 Zn4 Zn3 35.54(9) . .
Zn4B Zn4 Zn3 84.03(15) . .
Zn3B Zn4 Zn3 38.27(14) . .
Zn2B Zn4 Zn3 42.28(11) . .
Zn7B Zn5 O15 170.0(4) . .
Zn7B Zn5 O11 77.8(3) . .
O15 Zn5 O11 107.7(3) . .
Zn7B Zn5 O11 77.8(3) . 10_557
O15 Zn5 O11 107.7(3) . 10_557
O11 Zn5 O11 107.9(4) . 10_557
Zn7B Zn5 O2 61.0(4) . .
O15 Zn5 O2 109.0(4) . .
O11 Zn5 O2 112.2(2) . .
O11 Zn5 O2 112.2(2) 10_557 .
Zn7B Zn5 Zn6B 93.9(3) . 10_557
O15 Zn5 Zn6B 78.6(3) . 10_557
O11 Zn5 Zn6B 83.9(2) . 10_557
O11 Zn5 Zn6B 163.4(2) 10_557 10_557
O2 Zn5 Zn6B 51.51(15) . 10_557
Zn7B Zn5 Zn6B 93.9(3) . .
O15 Zn5 Zn6B 78.6(3) . .
O11 Zn5 Zn6B 163.4(2) . .
O11 Zn5 Zn6B 83.9(2) 10_557 .
O2 Zn5 Zn6B 51.51(15) . .
Zn6B Zn5 Zn6B 82.32(19) 10_557 .
O12 Zn6 O7 103.4(3) . 9_557
O12 Zn6 O21 110.8(3) . .
O7 Zn6 O21 115.6(3) 9_557 .
O12 Zn6 O2 108.6(2) . .
O7 Zn6 O2 110.9(3) 9_557 .
O21 Zn6 O2 107.4(3) . .
O12 Zn6 Zn5B 163.0(3) . .
O7 Zn6 Zn5B 82.8(2) 9_557 .
O21 Zn6 Zn5B 79.7(3) . .
O2 Zn6 Zn5B 54.5(2) . .
O12 Zn6 Zn6B 75.6(3) . 10_557
O7 Zn6 Zn6B 75.0(3) 9_557 10_557
O21 Zn6 Zn6B 164.5(2) . 10_557
O2 Zn6 Zn6B 57.30(19) . 10_557
Zn5B Zn6 Zn6B 91.1(2) . 10_557
O12 Zn6 Zn7B 77.6(2) . .
O7 Zn6 Zn7B 151.2(4) 9_557 .
O21 Zn6 Zn7B 89.9(3) . .
O2 Zn6 Zn7B 44.7(2) . .
Zn5B Zn6 Zn7B 89.31(17) . .
Zn6B Zn6 Zn7B 77.5(3) 10_557 .
O16 Zn7 O2 109.3(4) . .
O16 Zn7 O8 112.6(3) . 9_557
O2 Zn7 O8 108.5(2) . 9_557
O16 Zn7 O8 112.6(3) . 6_554
O2 Zn7 O8 108.5(2) . 6_554
O8 Zn7 O8 105.1(4) 9_557 6_554
O16 Zn7 Zn6B 80.1(3) . .
O2 Zn7 Zn6B 60.83(17) . .
O8 Zn7 Zn6B 166.4(3) 9_557 .
O8 Zn7 Zn6B 72.8(2) 6_554 .
O16 Zn7 Zn6B 80.1(3) . 10_557
O2 Zn7 Zn6B 60.83(17) . 10_557
O8 Zn7 Zn6B 72.8(2) 9_557 10_557
O8 Zn7 Zn6B 166.4(3) 6_554 10_557
Zn6B Zn7 Zn6B 106.0(2) . 10_557
O16 Zn7 Zn5B 159.4(4) . .
O2 Zn7 Zn5B 50.1(2) . .
O8 Zn7 Zn5B 78.8(3) 9_557 .
O8 Zn7 Zn5B 78.8(3) 6_554 .
Zn6B Zn7 Zn5B 87.6(2) . .
Zn6B Zn7 Zn5B 87.6(2) 10_557 .
O1 Zn1B Zn3 50.39(13) . .
O1 Zn1B Zn1 48.95(13) . .
Zn3 Zn1B Zn1 85.14(15) . .
O1 Zn1B Zn2 49.09(15) . .
Zn3 Zn1B Zn2 81.56(15) . .
Zn1 Zn1B Zn2 80.23(16) . .
O1 Zn2B Zn3 56.09(16) . .
O1 Zn2B Zn1 53.41(14) . .
Zn3 Zn2B Zn1 94.54(18) . .
O1 Zn2B O10 91.2(3) . .
Zn3 Zn2B O10 49.76(19) . .
Zn1 Zn2B O10 91.2(2) . .
O1 Zn2B Zn4 51.17(17) . .
Zn3 Zn2B Zn4 86.39(19) . .
Zn1 Zn2B Zn4 84.01(18) . .
O10 Zn2B Zn4 135.4(3) . .
O1 Zn2B Zn4B 31.38(15) . .
Zn3 Zn2B Zn4B 87.41(19) . .
Zn1 Zn2B Zn4B 37.78(13) . .
O10 Zn2B Zn4B 114.0(2) . .
Zn4 Zn2B Zn4B 46.50(13) . .
O1 Zn2B Zn3B 34.39(14) . .
Zn3 Zn2B Zn3B 37.84(14) . .
Zn1 Zn2B Zn3B 87.64(18) . .
O10 Zn2B Zn3B 87.0(2) . .
Zn4 Zn2B Zn3B 48.63(14) . .
Zn4B Zn2B Zn3B 61.11(16) . .
O1 Zn3B Zn3 60.38(19) . .
O1 Zn3B Zn2 56.89(15) . .
Zn3 Zn3B Zn2 99.00(19) . .
O1 Zn3B O14 98.7(3) . .
Zn3 Zn3B O14 53.3(2) . .
Zn2 Zn3B O14 92.5(2) . .
O1 Zn3B Zn4 53.34(15) . .
Zn3 Zn3B Zn4 92.63(19) . .
Zn2 Zn3B Zn4 87.51(16) . .
O14 Zn3B Zn4 145.6(3) . .
O1 Zn3B Zn2B 36.24(16) . .
Zn3 Zn3B Zn2B 41.83(14) . .
Zn2 Zn3B Zn2B 92.94(17) . .
O14 Zn3B Zn2B 94.8(2) . .
Zn4 Zn3B Zn2B 50.89(14) . .
O1 Zn4B Zn1 62.0(2) . .
O1 Zn4B Zn2 58.22(19) . .
Zn1 Zn4B Zn2 100.0(3) . .
O1 Zn4B Zn4 56.25(17) . .
Zn1 Zn4B Zn4 96.7(2) . .
Zn2 Zn4B Zn4 90.23(18) . .
O1 Zn4B O3 96.4(3) . .
Zn1 Zn4B O3 52.1(2) . .
Zn2 Zn4B O3 88.0(2) . .
Zn4 Zn4B O3 147.7(3) . .
O1 Zn4B Zn2B 35.28(18) . .
Zn1 Zn4B Zn2B 45.59(16) . .
Zn2 Zn4B Zn2B 93.4(2) . .
Zn4 Zn4B Zn2B 51.46(15) . .
O3 Zn4B Zn2B 96.4(3) . .
O2 Zn5B Zn6 58.56(17) . .
O2 Zn5B Zn6 58.56(17) . 10_557
Zn6 Zn5B Zn6 98.5(3) . 10_557
O2 Zn5B Zn7 51.2(3) . .
Zn6 Zn5B Zn7 88.8(2) . .
Zn6 Zn5B Zn7 88.8(2) 10_557 .
O2 Zn5B Zn6B 38.91(17) . .
Zn6 Zn5B Zn6B 97.4(2) . .
Zn6 Zn5B Zn6B 46.41(16) 10_557 .
Zn7 Zn5B Zn6B 42.56(14) . .
O2 Zn5B Zn6B 38.91(17) . 10_557
Zn6 Zn5B Zn6B 46.41(16) . 10_557
Zn6 Zn5B Zn6B 97.4(2) 10_557 10_557
Zn7 Zn5B Zn6B 42.56(14) . 10_557
Zn6B Zn5B Zn6B 65.4(2) . 10_557
O2 Zn6B Zn7 54.40(18) . .
O2 Zn6B Zn6 53.8(2) . 10_557
Zn7 Zn6B Zn6 92.2(2) . 10_557
O2 Zn6B O8 88.8(3) . 6_554
Zn7 Zn6B O8 50.60(18) . 6_554
Zn6 Zn6B O8 85.7(3) 10_557 6_554
O2 Zn6B Zn5 48.79(16) . .
Zn7 Zn6B Zn5 85.83(15) . .
Zn6 Zn6B Zn5 81.71(17) 10_557 .
O8 Zn6B Zn5 134.0(2) 6_554 .
O2 Zn6B Zn7B 35.13(19) . .
Zn7 Zn6B Zn7B 87.23(18) . .
Zn6 Zn6B Zn7B 54.7(2) 10_557 .
O8 Zn6B Zn7B 122.3(3) 6_554 .
Zn5 Zn6B Zn7B 27.01(19) . .
O2 Zn6B Zn5B 35.11(17) . .
Zn7 Zn6B Zn5B 49.85(16) . .
Zn6 Zn6B Zn5B 42.50(15) 10_557 .
O8 Zn6B Zn5B 58.6(2) 6_554 .
Zn5 Zn6B Zn5B 83.56(17) . .
Zn7B Zn6B Zn5B 64.2(2) . .
Zn5 Zn7B O2 76.6(5) . .
Zn5 Zn7B O11 62.7(4) . .
O2 Zn7B O11 112.3(4) . .
Zn5 Zn7B O11 62.7(4) . 10_557
O2 Zn7B O11 112.3(4) . 10_557
O11 Zn7B O11 94.7(5) . 10_557
Zn5 Zn7B Zn6 106.8(4) . 10_557
O2 Zn7B Zn6 51.30(19) . 10_557
O11 Zn7B Zn6 163.5(5) . 10_557
O11 Zn7B Zn6 90.94(17) 10_557 10_557
Zn5 Zn7B Zn6 106.8(4) . .
O2 Zn7B Zn6 51.30(19) . .
O11 Zn7B Zn6 90.95(17) . .
O11 Zn7B Zn6 163.5(5) 10_557 .
Zn6 Zn7B Zn6 79.7(2) 10_557 .
Zn5 Zn7B Zn6B 59.1(3) . 10_557
O2 Zn7B Zn6B 41.8(2) . 10_557
O11 Zn7B Zn6B 70.7(3) . 10_557
O11 Zn7B Zn6B 120.2(5) 10_557 10_557
Zn6 Zn7B Zn6B 93.0(2) 10_557 10_557
Zn6 Zn7B Zn6B 47.76(16) . 10_557
Zn5 Zn7B Zn6B 59.1(3) . .
O2 Zn7B Zn6B 41.8(2) . .
O11 Zn7B Zn6B 120.2(5) . .
O11 Zn7B Zn6B 70.7(3) 10_557 .
Zn6 Zn7B Zn6B 47.76(16) 10_557 .
Zn6 Zn7B Zn6B 93.0(2) . .
Zn6B Zn7B Zn6B 68.9(3) 10_557 .
C29 N1 C26 116.8(13) . .
C29 N1 H1A 121.6 . .
C26 N1 H1A 121.6 . .
C36 N2 C37 122.1(9) . .
C36 N2 H2A 119.0 . .
C37 N2 H2A 119.0 . .
C44 N3 C45 127.0(8) . .
C44 N3 H3B 116.5 . .
C45 N3 H3B 116.5 . .
C59 N4 C56 122.3(8) . .
C59 N4 H4B 118.9 . .
C56 N4 H4B 118.9 . .
C69 N5 C66 120.4(16) . .
C69 N5 H5A 119.8 . .
C66 N5 H5A 119.8 . .
C88 N6 C89 108.9(12) 7_667 7_667
C88 N6 C76 133.2(16) 7_667 .
C89 N6 C76 113.5(15) 7_667 .
C84 N7 C84 133(3) 10_557 .
C84 N7 C83 110.7(13) 10_557 .
C84 N7 C83 110.7(13) . .
Zn4B O1 Zn3B 121.3(3) . .
Zn4B O1 Zn1 63.0(2) . .
Zn3B O1 Zn1 173.9(3) . .
Zn4B O1 Zn3 176.2(3) . .
Zn3B O1 Zn3 61.8(2) . .
Zn1 O1 Zn3 113.67(18) . .
Zn4B O1 Zn2 71.5(2) . .
Zn3B O1 Zn2 69.73(18) . .
Zn1 O1 Zn2 109.34(14) . .
Zn3 O1 Zn2 108.70(15) . .
Zn4B O1 Zn2B 113.3(3) . .
Zn3B O1 Zn2B 109.4(2) . .
Zn1 O1 Zn2B 70.87(17) . .
Zn3 O1 Zn2B 66.17(18) . .
Zn2 O1 Zn2B 173.8(3) . .
Zn4B O1 Zn4 75.3(2) . .
Zn3B O1 Zn4 76.69(18) . .
Zn1 O1 Zn4 109.15(16) . .
Zn3 O1 Zn4 108.09(14) . .
Zn2 O1 Zn4 107.72(17) . .
Zn2B O1 Zn4 77.73(19) . .
Zn4B O1 Zn1B 107.3(2) . .
Zn3B O1 Zn1B 102.2(2) . .
Zn1 O1 Zn1B 71.87(16) . .
Zn3 O1 Zn1B 69.35(17) . .
Zn2 O1 Zn1B 73.93(18) . .
Zn2B O1 Zn1B 100.5(3) . .
Zn4 O1 Zn1B 177.4(2) . .
Zn7B O2 Zn5B 126.9(6) . .
Zn7B O2 Zn7 154.5(5) . .
Zn5B O2 Zn7 78.7(3) . .
Zn7B O2 Zn6 84.0(3) . .
Zn5B O2 Zn6 66.91(18) . .
Zn7 O2 Zn6 109.79(16) . .
Zn7B O2 Zn6 84.0(3) . 10_557
Zn5B O2 Zn6 66.92(18) . 10_557
Zn7 O2 Zn6 109.79(16) . 10_557
Zn6 O2 Zn6 109.5(3) . 10_557
Zn7B O2 Zn5 42.4(4) . .
Zn5B O2 Zn5 169.2(4) . .
Zn7 O2 Zn5 112.1(3) . .
Zn6 O2 Zn5 107.82(17) . .
Zn6 O2 Zn5 107.81(17) 10_557 .
Zn7B O2 Zn6B 103.1(3) . .
Zn5B O2 Zn6B 106.0(2) . .
Zn7 O2 Zn6B 64.8(2) . .
Zn6 O2 Zn6B 172.3(3) . .
Zn6 O2 Zn6B 68.89(16) 10_557 .
Zn5 O2 Zn6B 79.7(2) . .
Zn7B O2 Zn6B 103.1(3) . 10_557
Zn5B O2 Zn6B 106.0(2) . 10_557
Zn7 O2 Zn6B 64.8(2) . 10_557
Zn6 O2 Zn6B 68.90(16) . 10_557
Zn6 O2 Zn6B 172.3(3) 10_557 10_557
Zn5 O2 Zn6B 79.7(2) . 10_557
Zn6B O2 Zn6B 111.6(4) . 10_557
C1 O3 Zn1 132.1(7) . .
C1 O3 Zn4B 98.8(7) . .
Zn1 O3 Zn4B 50.44(19) . .
C1 O4 Zn2 132.8(7) . .
C8 O5 Zn3 133.0(7) . .
C8 O6 Zn4 140.9(8) . .
C21 O7 Zn6 134.4(7) . 11_557
C21 O8 Zn7 137.5(7) . 2
C21 O8 Zn6B 93.5(6) . 2
Zn7 O8 Zn6B 56.61(17) 2 2
C22 O9 Zn1 134.1(6) . .
C22 O10 Zn3 129.9(7) . .
C22 O10 Zn2B 86.8(6) . .
Zn3 O10 Zn2B 57.5(2) . .
C43 O11 Zn5 130.9(6) . .
C43 O11 Zn7B 107.7(7) . .
Zn5 O11 Zn7B 39.5(3) . .
C43 O12 Zn6 133.3(6) . .
C52 O13 Zn2 132.0(6) . .
C52 O14 Zn3 130.8(6) . .
C52 O14 Zn3B 92.2(5) . .
Zn3 O14 Zn3B 53.11(18) . .
C62 O15 Zn5 132.6(11) . .
C62 O16 Zn7 130.4(12) . .
C51 O17 Zn4 131.9(8) . .
C51 O18 Zn1 127.1(7) . .
C72 O19 Zn2 126.8(8) . .
C72 O20 Zn4 133.0(9) . .
C79 O21 Zn6 142.0(9) . .
O3 C1 O4 119.6(9) . .
O3 C1 C2 118.3(10) . .
O4 C1 C2 113.1(10) . .
C3 C2 C7 120.0 . .
C3 C2 C1 122.2(8) . .
C7 C2 C1 117.0(8) . .
C4 C3 C2 120.0 . .
C4 C3 H3A 120.0 . .
C2 C3 H3A 120.0 . .
C5 C4 C3 120.0 . .
C5 C4 H4A 120.0 . .
C3 C4 H4A 120.0 . .
C6 C5 C4 120.0 . .
C6 C5 C5 118.4(14) . 7_667
C4 C5 C5 121.2(14) . 7_667
C7 C6 C5 120.0 . .
C7 C6 H6A 120.0 . .
C5 C6 H6A 120.0 . .
C6 C7 C2 120.0 . .
C6 C7 H7A 120.0 . .
C2 C7 H7A 120.0 . .
O6 C8 O5 116.2(9) . .
O6 C8 C9 123.2(11) . .
O5 C8 C9 119.4(11) . .
C10 C9 C14 120.0 . .
C10 C9 C8 117.3(9) . .
C14 C9 C8 122.6(9) . .
C9 C10 C11 120.0 . .
C9 C10 H10A 120.0 . .
C11 C10 H10A 120.0 . .
C10 C11 C12 120.0 . .
C10 C11 H11A 120.0 . .
C12 C11 H11A 120.0 . .
C13 C12 C11 120.0 . .
C13 C12 C15 119.6(9) . .
C11 C12 C15 120.4(9) . .
C12 C13 C14 120.0 . .
C12 C13 H13A 120.0 . .
C14 C13 H13A 120.0 . .
C13 C14 C9 120.0 . .
C13 C14 H14A 120.0 . .
C9 C14 H14A 120.0 . .
C16 C15 C20 120.0 . .
C16 C15 C12 118.9(9) . .
C20 C15 C12 121.0(9) . .
C15 C16 C17 120.0 . .
C15 C16 H16A 120.0 . .
C17 C16 H16A 120.0 . .
C18 C17 C16 120.0 . .
C18 C17 H17A 120.0 . .
C16 C17 H17A 120.0 . .
C17 C18 C19 120.0 . .
C17 C18 C21 121.7(9) . .
C19 C18 C21 118.3(9) . .
C20 C19 C18 120.0 . .
C20 C19 H19A 120.0 . .
C18 C19 H19A 120.0 . .
C19 C20 C15 120.0 . .
C19 C20 H20A 120.0 . .
C15 C20 H20A 120.0 . .
O7 C21 O8 118.4(9) . .
O7 C21 C18 123.0(10) . .
O8 C21 C18 118.5(10) . .
O10 C22 O9 125.5(10) . .
O10 C22 C23 114.5(8) . .
O9 C22 C23 120.0(8) . .
C24 C23 C28 120.0 . .
C24 C23 C22 118.4(8) . .
C28 C23 C22 121.6(8) . .
C25 C24 C23 120.0 . .
C25 C24 H24A 120.0 . .
C23 C24 H24A 120.0 . .
C26 C25 C24 120.0 . .
C26 C25 H25A 120.0 . .
C24 C25 H25A 120.0 . .
C25 C26 C27 120.0 . .
C25 C26 N1 114.4(9) . .
C27 C26 N1 125.5(9) . .
C28 C27 C26 120.0 . .
C28 C27 H27A 120.0 . .
C26 C27 H27A 120.0 . .
C27 C28 C23 120.0 . .
C27 C28 H28A 120.0 . .
C23 C28 H28A 120.0 . .
O22 C29 N1 137.6(16) . .
O22 C29 C30 113.8(14) . .
N1 C29 C30 108.6(12) . .
C31 C30 C35 120.0 . .
C31 C30 C29 119.1(9) . .
C35 C30 C29 120.8(9) . .
C30 C31 C32 120.0 . .
C30 C31 H31A 120.0 . .
C32 C31 H31A 120.0 . .
C33 C32 C31 120.0 . .
C33 C32 C36 124.5(9) . .
C31 C32 C36 115.5(9) . .
C34 C33 C32 120.0 . .
C34 C33 H33A 120.0 . .
C32 C33 H33A 120.0 . .
C33 C34 C35 120.0 . .
C33 C34 C44 124.2(9) . 11_557
C35 C34 C44 115.8(9) . 11_557
C34 C35 C30 120.0 . .
C34 C35 H35A 120.0 . .
C30 C35 H35A 120.0 . .
O24 C36 N2 135.9(16) . .
O24 C36 C32 116.3(15) . .
N2 C36 C32 107.3(11) . .
C38 C37 C42 120.0 . .
C38 C37 N2 122.6(7) . .
C42 C37 N2 117.4(7) . .
C39 C38 C37 120.0 . .
C39 C38 H38A 120.0 . .
C37 C38 H38A 120.0 . .
C38 C39 C40 120.0 . .
C38 C39 H39A 120.0 . .
C40 C39 H39A 120.0 . .
C41 C40 C39 120.0 . .
C41 C40 C43 118.7(8) . .
C39 C40 C43 121.3(8) . .
C40 C41 C42 120.0 . .
C40 C41 H41A 120.0 . .
C42 C41 H41A 120.0 . .
C41 C42 C37 120.0 . .
C41 C42 H42A 120.0 . .
C37 C42 H42A 120.0 . .
O11 C43 O12 123.4(8) . .
O11 C43 C40 120.3(8) . .
O12 C43 C40 116.3(8) . .
O23 C44 N3 122.8(14) . .
O23 C44 C34 126(5) . 9_557
N3 C44 C34 111(5) . 9_557
C46 C45 C50 120.0 . .
C46 C45 N3 118.9(9) . .
C50 C45 N3 121.0(9) . .
C47 C46 C45 120.0 . .
C47 C46 H46A 120.0 . .
C45 C46 H46A 120.0 . .
C48 C47 C46 120.0 . .
C48 C47 H47A 120.0 . .
C46 C47 H47A 120.0 . .
C47 C48 C49 120.0 . .
C47 C48 C51 117.4(10) . .
C49 C48 C51 121.3(10) . .
C50 C49 C48 120.0 . .
C50 C49 H49A 120.0 . .
C48 C49 H49A 120.0 . .
C49 C50 C45 120.0 . .
C49 C50 H50A 120.0 . .
C45 C50 H50A 120.0 . .
O17 C51 O18 119.1(10) . .
O17 C51 C48 111.0(11) . .
O18 C51 C48 113.6(11) . .
O14 C52 O13 125.6(10) . .
O14 C52 C53 118.8(8) . .
O13 C52 C53 115.6(8) . .
C54 C53 C58 120.0 . .
C54 C53 C52 121.4(7) . .
C58 C53 C52 118.6(7) . .
C53 C54 C55 120.0 . .
C53 C54 H54A 120.0 . .
C55 C54 H54A 120.0 . .
C56 C55 C54 120.0 . .
C56 C55 H55A 120.0 . .
C54 C55 H55A 120.0 . .
C57 C56 C55 120.0 . .
C57 C56 N4 117.5(7) . .
C55 C56 N4 122.5(8) . .
C56 C57 C58 120.0 . .
C56 C57 H57A 120.0 . .
C58 C57 H57A 120.0 . .
C57 C58 C53 120.0 . .
C57 C58 H58A 120.0 . .
C53 C58 H58A 120.0 . .
O25 C59 N4 131.9(15) . .
O25 C59 C60 121.5(15) . .
N4 C59 C60 106.5(11) . .
C61 C60 C61 116.0(10) 3_665 .
C61 C60 C59 123.5(15) 3_665 .
C61 C60 C59 120.6(15) . .
C60 C61 C60 123.9(10) 5_565 .
C60 C61 H61A 118.0 5_565 .
C60 C61 H61A 118.0 . .
O16 C62 O15 126.6(18) . .
O16 C62 C63 115.5(13) . .
O15 C62 C63 117.8(14) . .
C64 C63 C68 120.0 . .
C64 C63 C62 118.2(12) . .
C68 C63 C62 121.8(12) . .
C63 C64 C65 120.00(6) . .
C63 C64 H64A 120.0 . .
C65 C64 H64A 120.0 . .
C66 C65 C64 120.00(13) . .
C66 C65 H65A 120.0 . .
C64 C65 H65A 120.0 . .
C65 C66 C67 120.00(11) . .
C65 C66 N5 120.1(11) . .
C67 C66 N5 119.9(11) . .
C68 C67 C66 120.00(7) . .
C68 C67 H67A 120.0 . .
C66 C67 H67A 120.0 . .
C67 C68 C63 120.00(7) . .
C67 C68 H68A 120.0 . .
C63 C68 H68A 120.0 . .
O26 C69 N5 135(2) . .
O26 C69 C70 122.6(19) . .
N5 C69 C70 102.4(16) . .
C71 C70 C71 119.5(12) . 3
C71 C70 C69 120.8(18) . .
C71 C70 C69 119.7(17) 3 .
C70 C71 C70 120.5(12) . 8_557
C70 C71 H71A 119.8 . .
C70 C71 H71A 119.8 8_557 .
O20 C72 O19 127.0(12) . .
O20 C72 C73 117.2(11) . .
O19 C72 C73 114.2(10) . .
C74 C73 C78 120.0 . .
C74 C73 C72 118.3(10) . .
C78 C73 C72 120.8(10) . .
C73 C74 C75 120.0 . .
C73 C74 H74A 120.0 . .
C75 C74 H74A 120.0 . .
C76 C75 C74 120.0 . .
C76 C75 H75A 120.0 . .
C74 C75 H75A 120.0 . .
C77 C76 C75 120.0 . .
C77 C76 N6 111.9(12) . .
C75 C76 N6 126.9(12) . .
C76 C77 C78 120.0 . .
C76 C77 H77A 120.0 . .
C78 C77 H77A 120.0 . .
C77 C78 C73 120.0 . .
C77 C78 H78A 120.0 . .
C73 C78 H78A 120.0 . .
O21 C79 O21 108.5(16) 10_557 .
O21 C79 C80 125.6(8) 10_557 .
O21 C79 C80 125.6(8) . .
C79 C80 C81 119.3(6) . .
C79 C80 C81 119.3(6) . 10_557
C81 C80 C81 119.5(12) . 10_557
C80 C81 C82 119.6(9) . .
C80 C81 H81A 120.2 . .
C82 C81 H81A 120.2 . .
C81 C82 C83 120.6(9) . .
C81 C82 H82A 119.7 . .
C83 C82 H82A 119.7 . .
C82 C83 C82 117.3(12) 10_557 .
C82 C83 N7 121.3(6) 10_557 .
C82 C83 N7 121.3(6) . .
O27 C84 N7 139(3) . .
O27 C84 C85 133(2) . .
N7 C84 C85 87.9(17) . .
C86 C85 C85 114.5(10) . 10_557
C86 C85 C84 130.3(13) . .
C85 C85 C84 114.7(8) 10_557 .
C85 C86 C87 131.8(18) . .
C85 C86 C88 122.2(14) . .
C87 C86 C88 105.0(13) . .
C87 C87 C86 113.6(10) 10_557 .
C87 C87 C89 136.3(9) 10_557 .
C86 C87 C89 110.1(11) . .
O28 C88 N6 129(2) . 7_667
O28 C88 C86 122(2) . .
N6 C88 C86 109.0(15) 7_667 .
O29 C89 N6 130(2) . 7_667
O29 C89 C87 123(2) . .
N6 C89 C87 106.2(13) 7_667 .

loop_
_geom_bond_atom_site_label_1
_geom_bond_atom_site_label_2
_geom_bond_distance
_geom_bond_site_symmetry_2
Zn1 O9 1.889(7) .
Zn1 O1 1.912(3) .
Zn1 Zn4B 1.930(6) .
Zn1 O18 1.964(6) .
Zn1 O3 1.974(6) .
Zn1 Zn2B 2.250(5) .
Zn1 Zn1B 2.410(5) .
Zn2 O4 1.908(5) .
Zn2 O19 1.956(7) .
Zn2 O1 1.962(3) .
Zn2 O13 1.964(6) .
Zn2 Zn4B 2.190(5) .
Zn2 Zn3B 2.198(4) .
Zn2 Zn1B 2.495(6) .
Zn3 O10 1.928(6) .
Zn3 O1 1.932(3) .
Zn3 O5 1.953(5) .
Zn3 Zn3B 1.959(6) .
Zn3 O14 1.965(6) .
Zn3 Zn2B 2.129(5) .
Zn3 Zn1B 2.347(4) .
Zn3 Zn4 3.1589(15) .
Zn4 O20 1.857(8) .
Zn4 O17 1.868(7) .
Zn4 O6 1.888(6) .
Zn4 O1 1.970(3) .
Zn4 Zn4B 2.292(5) .
Zn4 Zn3B 2.390(5) .
Zn4 Zn2B 2.471(6) .
Zn5 Zn7B 1.361(11) .
Zn5 O15 1.808(11) .
Zn5 O11 1.903(5) .
Zn5 O11 1.903(5) 10_557
Zn5 O2 1.966(5) .
Zn5 Zn6B 2.571(5) 10_557
Zn5 Zn6B 2.571(5) .
Zn6 O12 1.923(5) .
Zn6 O7 1.926(6) 9_557
Zn6 O21 1.937(8) .
Zn6 O2 1.962(4) .
Zn6 Zn5B 2.115(4) .
Zn6 Zn6B 2.268(6) 10_557
Zn6 Zn7B 2.500(6) .
Zn7 O16 1.883(12) .
Zn7 O2 1.905(6) .
Zn7 O8 1.961(6) 9_557
Zn7 O8 1.961(6) 6_554
Zn7 Zn6B 2.119(4) .
Zn7 Zn6B 2.119(4) 10_557
Zn7 Zn5B 2.395(8) .
Zn1B O1 2.177(6) .
Zn2B O1 1.968(6) .
Zn2B O10 2.413(8) .
Zn2B Zn4B 3.129(8) .
Zn2B Zn3B 3.141(7) .
Zn3B O1 1.881(5) .
Zn3B O14 2.349(8) .
Zn4B O1 1.775(6) .
Zn4B O3 2.444(8) .
Zn5B O2 1.873(8) .
Zn5B Zn6 2.115(4) 10_557
Zn5B Zn6B 3.130(8) .
Zn5B Zn6B 3.130(8) 10_557
Zn6B O2 2.045(6) .
Zn6B Zn6 2.268(6) 10_557
Zn6B O8 2.425(7) 6_554
Zn6B Zn7B 2.991(9) .
Zn7B O2 1.767(9) .
Zn7B O11 2.093(8) .
Zn7B O11 2.093(8) 10_557
Zn7B Zn6 2.500(6) 10_557
Zn7B Zn6B 2.991(9) 10_557
N1 C29 1.329(13) .
N1 C26 1.443(11) .
N1 H1A 0.8600 .
N2 C36 1.368(13) .
N2 C37 1.449(8) .
N2 H2A 0.8600 .
N3 C44 1.391(10) .
N3 C45 1.441(8) .
N3 H3B 0.8600 .
N4 C59 1.388(12) .
N4 C56 1.447(8) .
N4 H4B 0.8600 .
N5 C69 1.449(16) .
N5 C66 1.451(15) .
N5 H5A 0.8600 .
N6 C88 1.490(16) 7_667
N6 C89 1.492(15) 7_667
N6 C76 1.592(11) .
N7 C84 1.473(16) 10_557
N7 C84 1.473(16) .
N7 C83 1.478(14) .
O2 Zn6 1.962(4) 10_557
O2 Zn6B 2.045(6) 10_557
O3 C1 1.242(9) .
O4 C1 1.243(9) .
O5 C8 1.259(10) .
O6 C8 1.257(10) .
O7 C21 1.237(9) .
O7 Zn6 1.926(6) 11_557
O8 C21 1.247(9) .
O8 Zn7 1.961(6) 2
O8 Zn6B 2.425(7) 2
O9 C22 1.280(8) .
O10 C22 1.237(8) .
O11 C43 1.233(8) .
O12 C43 1.262(8) .
O13 C52 1.226(8) .
O14 C52 1.209(8) .
O15 C62 1.275(12) .
O16 C62 1.264(12) .
O17 C51 1.237(9) .
O18 C51 1.239(9) .
O19 C72 1.258(10) .
O20 C72 1.244(9) .
O21 C79 1.260(9) .
C1 C2 1.510(10) .
C2 C3 1.3900 .
C2 C7 1.3900 .
C3 C4 1.3900 .
C3 H3A 0.9300 .
C4 C5 1.3900 .
C4 H4A 0.9300 .
C5 C6 1.3900 .
C5 C5 1.563(8) 7_667
C6 C7 1.3900 .
C6 H6A 0.9300 .
C7 H7A 0.9300 .
C8 C9 1.459(10) .
C9 C10 1.3900 .
C9 C14 1.3900 .
C10 C11 1.3900 .
C10 H10A 0.9300 .
C11 C12 1.3900 .
C11 H11A 0.9300 .
C12 C13 1.3900 .
C12 C15 1.518(6) .
C13 C14 1.3900 .
C13 H13A 0.9300 .
C14 H14A 0.9300 .
C15 C16 1.3900 .
C15 C20 1.3900 .
C16 C17 1.3900 .
C16 H16A 0.9300 .
C17 C18 1.3900 .
C17 H17A 0.9300 .
C18 C19 1.3900 .
C18 C21 1.435(9) .
C19 C20 1.3900 .
C19 H19A 0.9300 .
C20 H20A 0.9300 .
C22 C23 1.541(9) .
C23 C24 1.3900 .
C23 C28 1.3900 .
C24 C25 1.3900 .
C24 H24A 0.9300 .
C25 C26 1.3900 .
C25 H25A 0.9300 .
C26 C27 1.3900 .
C27 C28 1.3900 .
C27 H27A 0.9300 .
C28 H28A 0.9300 .
C29 O22 1.195(15) .
C29 C30 1.603(12) .
C30 C31 1.3900 .
C30 C35 1.3900 .
C31 C32 1.3900 .
C31 H31A 0.9300 .
C32 C33 1.3900 .
C32 C36 1.605(11) .
C33 C34 1.3900 .
C33 H33A 0.9300 .
C34 C35 1.3900 .
C34 C44 1.566(11) 11_557
C35 H35A 0.9300 .
C36 O24 1.178(17) .
C37 C38 1.3900 .
C37 C42 1.3900 .
C38 C39 1.3900 .
C38 H38A 0.9300 .
C39 C40 1.3900 .
C39 H39A 0.9300 .
C40 C41 1.3900 .
C40 C43 1.496(8) .
C41 C42 1.3900 .
C41 H41A 0.9300 .
C42 H42A 0.9300 .
C44 O23 1.150(15) .
C44 C34 1.57(9) 9_557
C45 C46 1.3900 .
C45 C50 1.3900 .
C46 C47 1.3900 .
C46 H46A 0.9300 .
C47 C48 1.3900 .
C47 H47A 0.9300 .
C48 C49 1.3900 .
C48 C51 1.534(11) .
C49 C50 1.3900 .
C49 H49A 0.9300 .
C50 H50A 0.9300 .
C52 C53 1.505(9) .
C53 C54 1.3900 .
C53 C58 1.3900 .
C54 C55 1.3900 .
C54 H54A 0.9300 .
C55 C56 1.3900 .
C55 H55A 0.9300 .
C56 C57 1.3900 .
C57 C58 1.3900 .
C57 H57A 0.9300 .
C58 H58A 0.9300 .
C59 O25 1.168(16) .
C59 C60 1.634(12) .
C60 C61 1.355(10) 3_665
C60 C61 1.377(10) .
C61 C60 1.355(10) 5_565
C61 H61A 0.9300 .
C62 C63 1.468(14) .
C63 C64 1.3900 .
C63 C68 1.3900 .
C64 C65 1.3900 .
C64 H64A 0.9300 .
C65 C66 1.3900 .
C65 H65A 0.9300 .
C66 C67 1.3900(13) .
C67 C68 1.3900 .
C67 H67A 0.9300 .
C68 H68A 0.9300 .
C69 O26 1.211(17) .
C69 C70 1.552(15) .
C70 C71 1.403(14) .
C70 C71 1.411(16) 3
C71 C70 1.411(16) 8_557
C71 H71A 0.9300 .
C72 C73 1.478(11) .
C73 C74 1.3900 .
C73 C78 1.3900 .
C74 C75 1.3900 .
C74 H74A 0.9300 .
C75 C76 1.3900 .
C75 H75A 0.9300 .
C76 C77 1.3900 .
C77 C78 1.3900 .
C77 H77A 0.9300 .
C78 H78A 0.9300 .
C79 O21 1.260(9) 10_557
C79 C80 1.376(13) .
C80 C81 1.378(8) .
C80 C81 1.378(8) 10_557
C81 C82 1.397(10) .
C81 H81A 0.9300 .
C82 C83 1.400(9) .
C82 H82A 0.9300 .
C83 C82 1.400(9) 10_557
C84 O27 1.203(18) .
C84 C85 1.539(17) .
C85 C86 1.371(11) .
C85 C85 1.411(17) 10_557
C86 C87 1.450(11) .
C86 C88 1.603(17) .
C87 C87 1.386(16) 10_557
C87 C89 1.600(16) .
C88 O28 1.205(18) .
C88 N6 1.490(16) 7_667
C89 O29 1.190(18) .
C89 N6 1.492(15) 7_667

loop_
_geom_torsion_atom_site_label_1
_geom_torsion_atom_site_label_2
_geom_torsion_atom_site_label_3
_geom_torsion_atom_site_label_4
_geom_torsion
_geom_torsion_site_symmetry_1
_geom_torsion_site_symmetry_4
O10 Zn3 Zn4 O20 158.7(3) . .
O1 Zn3 Zn4 O20 82.5(3) . .
O5 Zn3 Zn4 O20 -96.0(3) . .
Zn3B Zn3 Zn4 O20 -6.8(3) . .
O14 Zn3 Zn4 O20 -0.4(3) . .
Zn2B Zn3 Zn4 O20 168.7(3) . .
Zn1B Zn3 Zn4 O20 83.0(3) . .
O10 Zn3 Zn4 O17 -4.0(4) . .
O1 Zn3 Zn4 O17 -80.3(3) . .
O5 Zn3 Zn4 O17 101.3(3) . .
Zn3B Zn3 Zn4 O17 -169.6(3) . .
O14 Zn3 Zn4 O17 -163.1(3) . .
Zn2B Zn3 Zn4 O17 5.9(3) . .
Zn1B Zn3 Zn4 O17 -79.8(3) . .
O10 Zn3 Zn4 O6 -105.2(4) . .
O1 Zn3 Zn4 O6 178.5(3) . .
O5 Zn3 Zn4 O6 0.1(3) . .
Zn3B Zn3 Zn4 O6 89.2(3) . .
O14 Zn3 Zn4 O6 95.7(3) . .
Zn2B Zn3 Zn4 O6 -95.3(3) . .
Zn1B Zn3 Zn4 O6 179.0(3) . .
O10 Zn3 Zn4 O1 76.3(3) . .
O5 Zn3 Zn4 O1 -178.4(2) . .
Zn3B Zn3 Zn4 O1 -89.3(2) . .
O14 Zn3 Zn4 O1 -82.8(2) . .
Zn2B Zn3 Zn4 O1 86.2(2) . .
Zn1B Zn3 Zn4 O1 0.5(2) . .
O10 Zn3 Zn4 Zn4B 74.8(3) . .
O1 Zn3 Zn4 Zn4B -1.5(2) . .
O5 Zn3 Zn4 Zn4B -179.9(2) . .
Zn3B Zn3 Zn4 Zn4B -90.8(2) . .
O14 Zn3 Zn4 Zn4B -84.3(2) . .
Zn2B Zn3 Zn4 Zn4B 84.7(2) . .
Zn1B Zn3 Zn4 Zn4B -0.98(19) . .
O10 Zn3 Zn4 Zn3B 165.6(3) . .
O1 Zn3 Zn4 Zn3B 89.3(2) . .
O5 Zn3 Zn4 Zn3B -89.1(2) . .
O14 Zn3 Zn4 Zn3B 6.5(2) . .
Zn2B Zn3 Zn4 Zn3B 175.5(2) . .
Zn1B Zn3 Zn4 Zn3B 89.8(2) . .
O10 Zn3 Zn4 Zn2B -9.9(3) . .
O1 Zn3 Zn4 Zn2B -86.2(2) . .
O5 Zn3 Zn4 Zn2B 95.4(2) . .
Zn3B Zn3 Zn4 Zn2B -175.5(2) . .
O14 Zn3 Zn4 Zn2B -169.0(2) . .
Zn1B Zn3 Zn4 Zn2B -85.7(2) . .
O10 Zn3 Zn1B O1 -123.3(3) . .
O5 Zn3 Zn1B O1 7.8(17) . .
Zn3B Zn3 Zn1B O1 48.9(2) . .
O14 Zn3 Zn1B O1 121.5(2) . .
Zn2B Zn3 Zn1B O1 -51.5(2) . .
Zn4 Zn3 Zn1B O1 -0.33(14) . .
O10 Zn3 Zn1B Zn1 -85.1(3) . .
O1 Zn3 Zn1B Zn1 38.27(14) . .
O5 Zn3 Zn1B Zn1 46.1(17) . .
Zn3B Zn3 Zn1B Zn1 87.21(19) . .
O14 Zn3 Zn1B Zn1 159.8(2) . .
Zn2B Zn3 Zn1B Zn1 -13.2(2) . .
Zn4 Zn3 Zn1B Zn1 37.94(14) . .
O10 Zn3 Zn1B Zn2 -165.9(3) . .
O1 Zn3 Zn1B Zn2 -42.56(13) . .
O5 Zn3 Zn1B Zn2 -34.8(17) . .
Zn3B Zn3 Zn1B Zn2 6.39(17) . .
O14 Zn3 Zn1B Zn2 79.0(2) . .
Zn2B Zn3 Zn1B Zn2 -94.03(18) . .
Zn4 Zn3 Zn1B Zn2 -42.89(11) . .
O9 Zn1 Zn1B O1 125.8(2) . .
Zn4B Zn1 Zn1B O1 -44.6(2) . .
O18 Zn1 Zn1B O1 12.9(15) . .
O3 Zn1 Zn1B O1 -121.0(3) . .
Zn2B Zn1 Zn1B O1 51.8(2) . .
O9 Zn1 Zn1B Zn3 86.5(2) . .
O1 Zn1 Zn1B Zn3 -39.24(14) . .
Zn4B Zn1 Zn1B Zn3 -83.89(19) . .
O18 Zn1 Zn1B Zn3 -26.3(16) . .
O3 Zn1 Zn1B Zn3 -160.3(3) . .
Zn2B Zn1 Zn1B Zn3 12.51(19) . .
O9 Zn1 Zn1B Zn2 168.8(2) . .
O1 Zn1 Zn1B Zn2 43.00(13) . .
Zn4B Zn1 Zn1B Zn2 -1.64(17) . .
O18 Zn1 Zn1B Zn2 55.9(15) . .
O3 Zn1 Zn1B Zn2 -78.0(3) . .
Zn2B Zn1 Zn1B Zn2 94.76(17) . .
O4 Zn2 Zn1B O1 124.2(2) . .
O19 Zn2 Zn1B O1 7.2(12) . .
O13 Zn2 Zn1B O1 -127.3(2) . .
Zn4B Zn2 Zn1B O1 44.35(17) . .
Zn3B Zn2 Zn1B O1 -49.29(17) . .
O4 Zn2 Zn1B Zn3 167.8(2) . .
O19 Zn2 Zn1B Zn3 50.8(12) . .
O1 Zn2 Zn1B Zn3 43.59(13) . .
O13 Zn2 Zn1B Zn3 -83.7(2) . .
Zn4B Zn2 Zn1B Zn3 87.93(16) . .
Zn3B Zn2 Zn1B Zn3 -5.70(15) . .
O4 Zn2 Zn1B Zn1 81.3(2) . .
O19 Zn2 Zn1B Zn1 -35.7(12) . .
O1 Zn2 Zn1B Zn1 -42.90(12) . .
O13 Zn2 Zn1B Zn1 -170.1(2) . .
Zn4B Zn2 Zn1B Zn1 1.45(15) . .
Zn3B Zn2 Zn1B Zn1 -92.19(15) . .
O10 Zn3 Zn2B O1 127.0(2) . .
O5 Zn3 Zn2B O1 -120.2(2) . .
Zn3B Zn3 Zn2B O1 -40.94(19) . .
O14 Zn3 Zn2B O1 13.9(12) . .
Zn1B Zn3 Zn2B O1 53.5(2) . .
Zn4 Zn3 Zn2B O1 -44.40(14) . .
O10 Zn3 Zn2B Zn1 87.7(2) . .
O1 Zn3 Zn2B Zn1 -39.30(15) . .
O5 Zn3 Zn2B Zn1 -159.5(3) . .
Zn3B Zn3 Zn2B Zn1 -80.2(2) . .
O14 Zn3 Zn2B Zn1 -25.4(12) . .
Zn1B Zn3 Zn2B Zn1 14.2(2) . .
Zn4 Zn3 Zn2B Zn1 -83.69(19) . .
O1 Zn3 Zn2B O10 -127.0(2) . .
O5 Zn3 Zn2B O10 112.9(3) . .
Zn3B Zn3 Zn2B O10 -167.9(2) . .
O14 Zn3 Zn2B O10 -113.1(11) . .
Zn1B Zn3 Zn2B O10 -73.5(2) . .
Zn4 Zn3 Zn2B O10 -171.4(2) . .
O10 Zn3 Zn2B Zn4 171.4(2) . .
O1 Zn3 Zn2B Zn4 44.40(14) . .
O5 Zn3 Zn2B Zn4 -75.8(2) . .
Zn3B Zn3 Zn2B Zn4 3.46(17) . .
O14 Zn3 Zn2B Zn4 58.3(11) . .
Zn1B Zn3 Zn2B Zn4 97.85(17) . .
O10 Zn3 Zn2B Zn4B 124.8(2) . .
O1 Zn3 Zn2B Zn4B -2.16(14) . .
O5 Zn3 Zn2B Zn4B -122.3(2) . .
Zn3B Zn3 Zn2B Zn4B -43.10(18) . .
O14 Zn3 Zn2B Zn4B 11.7(12) . .
Zn1B Zn3 Zn2B Zn4B 51.29(19) . .
Zn4 Zn3 Zn2B Zn4B -46.56(13) . .
O10 Zn3 Zn2B Zn3B 167.9(2) . .
O1 Zn3 Zn2B Zn3B 40.94(19) . .
O5 Zn3 Zn2B Zn3B -79.2(2) . .
O14 Zn3 Zn2B Zn3B 54.8(11) . .
Zn1B Zn3 Zn2B Zn3B 94.39(19) . .
Zn4 Zn3 Zn2B Zn3B -3.46(17) . .
O9 Zn1 Zn2B O1 -124.9(3) . .
Zn4B Zn1 Zn2B O1 39.0(2) . .
O18 Zn1 Zn2B O1 117.7(3) . .
O3 Zn1 Zn2B O1 -29.0(10) . .
Zn1B Zn1 Zn2B O1 -54.7(2) . .
O9 Zn1 Zn2B Zn3 -84.0(3) . .
O1 Zn1 Zn2B Zn3 40.89(17) . .
Zn4B Zn1 Zn2B Zn3 79.8(2) . .
O18 Zn1 Zn2B Zn3 158.6(3) . .
O3 Zn1 Zn2B Zn3 11.9(11) . .
Zn1B Zn1 Zn2B Zn3 -13.8(2) . .
O9 Zn1 Zn2B O10 -34.3(3) . .
O1 Zn1 Zn2B O10 90.6(2) . .
Zn4B Zn1 Zn2B O10 129.6(2) . .
O18 Zn1 Zn2B O10 -151.6(3) . .
O3 Zn1 Zn2B O10 61.6(10) . .
Zn1B Zn1 Zn2B O10 35.9(2) . .
O9 Zn1 Zn2B Zn4 -169.9(2) . .
O1 Zn1 Zn2B Zn4 -44.99(15) . .
Zn4B Zn1 Zn2B Zn4 -6.04(19) . .
O18 Zn1 Zn2B Zn4 72.8(3) . .
O3 Zn1 Zn2B Zn4 -74.0(10) . .
Zn1B Zn1 Zn2B Zn4 -99.68(17) . .
O9 Zn1 Zn2B Zn4B -163.8(3) . .
O1 Zn1 Zn2B Zn4B -39.0(2) . .
O18 Zn1 Zn2B Zn4B 78.8(3) . .
O3 Zn1 Zn2B Zn4B -67.9(10) . .
Zn1B Zn1 Zn2B Zn4B -93.6(2) . .
O9 Zn1 Zn2B Zn3B -121.2(2) . .
O1 Zn1 Zn2B Zn3B 3.66(16) . .
Zn4B Zn1 Zn2B Zn3B 42.6(2) . .
O18 Zn1 Zn2B Zn3B 121.4(3) . .
O3 Zn1 Zn2B Zn3B -25.3(10) . .
Zn1B Zn1 Zn2B Zn3B -51.04(19) . .
O20 Zn4 Zn2B O1 15.1(8) . .
O17 Zn4 Zn2B O1 -126.7(3) . .
O6 Zn4 Zn2B O1 122.8(3) . .
Zn4B Zn4 Zn2B O1 -41.67(18) . .
Zn3B Zn4 Zn2B O1 45.36(17) . .
Zn3 Zn4 Zn2B O1 48.19(15) . .
O20 Zn4 Zn2B Zn3 -33.0(8) . .
O17 Zn4 Zn2B Zn3 -174.9(3) . .
O6 Zn4 Zn2B Zn3 74.6(3) . .
O1 Zn4 Zn2B Zn3 -48.19(15) . .
Zn4B Zn4 Zn2B Zn3 -89.86(17) . .
Zn3B Zn4 Zn2B Zn3 -2.83(14) . .
O20 Zn4 Zn2B Zn1 61.9(8) . .
O17 Zn4 Zn2B Zn1 -79.9(3) . .
O6 Zn4 Zn2B Zn1 169.5(3) . .
O1 Zn4 Zn2B Zn1 46.77(14) . .
Zn4B Zn4 Zn2B Zn1 5.10(16) . .
Zn3B Zn4 Zn2B Zn1 92.12(15) . .
Zn3 Zn4 Zn2B Zn1 94.95(17) . .
O20 Zn4 Zn2B O10 -23.6(9) . .
O17 Zn4 Zn2B O10 -165.5(4) . .
O6 Zn4 Zn2B O10 84.0(4) . .
O1 Zn4 Zn2B O10 -38.8(3) . .
Zn4B Zn4 Zn2B O10 -80.4(3) . .
Zn3B Zn4 Zn2B O10 6.6(3) . .
Zn3 Zn4 Zn2B O10 9.4(2) . .
O20 Zn4 Zn2B Zn4B 56.8(8) . .
O17 Zn4 Zn2B Zn4B -85.0(3) . .
O6 Zn4 Zn2B Zn4B 164.4(3) . .
O1 Zn4 Zn2B Zn4B 41.67(18) . .
Zn3B Zn4 Zn2B Zn4B 87.03(17) . .
Zn3 Zn4 Zn2B Zn4B 89.86(17) . .
O20 Zn4 Zn2B Zn3B -30.2(8) . .
O17 Zn4 Zn2B Zn3B -172.1(3) . .
O6 Zn4 Zn2B Zn3B 77.4(3) . .
O1 Zn4 Zn2B Zn3B -45.36(17) . .
Zn4B Zn4 Zn2B Zn3B -87.03(17) . .
Zn3 Zn4 Zn2B Zn3B 2.83(14) . .
O10 Zn3 Zn3B O1 -17.4(11) . .
O5 Zn3 Zn3B O1 124.4(2) . .
O14 Zn3 Zn3B O1 -129.8(2) . .
Zn2B Zn3 Zn3B O1 40.90(19) . .
Zn1B Zn3 Zn3B O1 -50.69(18) . .
Zn4 Zn3 Zn3B O1 44.47(14) . .
O10 Zn3 Zn3B Zn2 26.0(11) . .
O1 Zn3 Zn3B Zn2 43.42(15) . .
O5 Zn3 Zn3B Zn2 167.8(2) . .
O14 Zn3 Zn3B Zn2 -86.4(2) . .
Zn2B Zn3 Zn3B Zn2 84.32(19) . .
Zn1B Zn3 Zn3B Zn2 -7.3(2) . .
Zn4 Zn3 Zn3B Zn2 87.89(18) . .
O10 Zn3 Zn3B O14 112.4(10) . .
O1 Zn3 Zn3B O14 129.8(2) . .
O5 Zn3 Zn3B O14 -105.8(2) . .
Zn2B Zn3 Zn3B O14 170.7(2) . .
Zn1B Zn3 Zn3B O14 79.1(2) . .
Zn4 Zn3 Zn3B O14 174.3(2) . .
O10 Zn3 Zn3B Zn4 -61.9(11) . .
O1 Zn3 Zn3B Zn4 -44.47(13) . .
O5 Zn3 Zn3B Zn4 79.9(2) . .
O14 Zn3 Zn3B Zn4 -174.3(2) . .
Zn2B Zn3 Zn3B Zn4 -3.57(17) . .
Zn1B Zn3 Zn3B Zn4 -95.16(16) . .
O10 Zn3 Zn3B Zn2B -58.3(10) . .
O1 Zn3 Zn3B Zn2B -40.90(19) . .
O5 Zn3 Zn3B Zn2B 83.5(2) . .
O14 Zn3 Zn3B Zn2B -170.7(2) . .
Zn1B Zn3 Zn3B Zn2B -91.59(17) . .
Zn4 Zn3 Zn3B Zn2B 3.57(18) . .
O4 Zn2 Zn3B O1 31.3(8) . .
O19 Zn2 Zn3B O1 -118.3(3) . .
O13 Zn2 Zn3B O1 126.9(3) . .
Zn4B Zn2 Zn3B O1 -32.9(2) . .
Zn1B Zn2 Zn3B O1 52.36(19) . .
O4 Zn2 Zn3B Zn3 -14.2(8) . .
O19 Zn2 Zn3B Zn3 -163.8(3) . .
O1 Zn2 Zn3B Zn3 -45.51(17) . .
O13 Zn2 Zn3B Zn3 81.3(2) . .
Zn4B Zn2 Zn3B Zn3 -78.4(2) . .
Zn1B Zn2 Zn3B Zn3 6.85(19) . .
O4 Zn2 Zn3B O14 -67.5(8) . .
O19 Zn2 Zn3B O14 143.0(3) . .
O1 Zn2 Zn3B O14 -98.8(3) . .
O13 Zn2 Zn3B O14 28.1(3) . .
Zn4B Zn2 Zn3B O14 -131.7(2) . .
Zn1B Zn2 Zn3B O14 -46.4(2) . .
O4 Zn2 Zn3B Zn4 78.0(8) . .
O19 Zn2 Zn3B Zn4 -71.5(3) . .
O1 Zn2 Zn3B Zn4 46.76(15) . .
O13 Zn2 Zn3B Zn4 173.6(2) . .
Zn4B Zn2 Zn3B Zn4 13.8(2) . .
Zn1B Zn2 Zn3B Zn4 99.11(17) . .
O4 Zn2 Zn3B Zn2B 27.4(8) . .
O19 Zn2 Zn3B Zn2B -122.1(3) . .
O1 Zn2 Zn3B Zn2B -3.87(16) . .
O13 Zn2 Zn3B Zn2B 123.0(2) . .
Zn4B Zn2 Zn3B Zn2B -36.8(2) . .
Zn1B Zn2 Zn3B Zn2B 48.49(17) . .
O20 Zn4 Zn3B O1 124.8(3) . .
O17 Zn4 Zn3B O1 -24.6(8) . .
O6 Zn4 Zn3B O1 -129.2(3) . .
Zn4B Zn4 Zn3B O1 36.3(2) . .
Zn2B Zn4 Zn3B O1 -46.32(19) . .
Zn3 Zn4 Zn3B O1 -49.39(17) . .
O20 Zn4 Zn3B Zn3 174.2(2) . .
O17 Zn4 Zn3B Zn3 24.7(8) . .
O6 Zn4 Zn3B Zn3 -79.9(3) . .
O1 Zn4 Zn3B Zn3 49.39(17) . .
Zn4B Zn4 Zn3B Zn3 85.7(2) . .
Zn2B Zn4 Zn3B Zn3 3.07(15) . .
O20 Zn4 Zn3B Zn2 75.3(3) . .
O17 Zn4 Zn3B Zn2 -74.2(8) . .
O6 Zn4 Zn3B Zn2 -178.8(3) . .
O1 Zn4 Zn3B Zn2 -49.51(16) . .
Zn4B Zn4 Zn3B Zn2 -13.2(2) . .
Zn2B Zn4 Zn3B Zn2 -95.83(17) . .
Zn3 Zn4 Zn3B Zn2 -98.90(19) . .
O20 Zn4 Zn3B O14 166.1(5) . .
O17 Zn4 Zn3B O14 16.7(9) . .
O6 Zn4 Zn3B O14 -88.0(5) . .
O1 Zn4 Zn3B O14 41.3(4) . .
Zn4B Zn4 Zn3B O14 77.6(4) . .
Zn2B Zn4 Zn3B O14 -5.0(4) . .
Zn3 Zn4 Zn3B O14 -8.1(3) . .
O20 Zn4 Zn3B Zn2B 171.1(2) . .
O17 Zn4 Zn3B Zn2B 21.7(7) . .
O6 Zn4 Zn3B Zn2B -82.9(3) . .
O1 Zn4 Zn3B Zn2B 46.32(19) . .
Zn4B Zn4 Zn3B Zn2B 82.63(19) . .
Zn3 Zn4 Zn3B Zn2B -3.07(15) . .
Zn3 Zn2B Zn3B O1 -105.7(3) . .
Zn1 Zn2B Zn3B O1 -5.2(2) . .
O10 Zn2B Zn3B O1 -96.5(3) . .
Zn4 Zn2B Zn3B O1 78.9(3) . .
Zn4B Zn2B Zn3B O1 23.1(2) . .
O1 Zn2B Zn3B Zn3 105.7(3) . .
Zn1 Zn2B Zn3B Zn3 100.5(2) . .
O10 Zn2B Zn3B Zn3 9.22(17) . .
Zn4 Zn2B Zn3B Zn3 -175.4(2) . .
Zn4B Zn2B Zn3B Zn3 128.8(2) . .
O1 Zn2B Zn3B Zn2 5.5(2) . .
Zn3 Zn2B Zn3B Zn2 -100.2(2) . .
Zn1 Zn2B Zn3B Zn2 0.3(2) . .
O10 Zn2B Zn3B Zn2 -91.0(2) . .
Zn4 Zn2B Zn3B Zn2 84.38(18) . .
Zn4B Zn2B Zn3B Zn2 28.56(16) . .
O1 Zn2B Zn3B O14 98.3(3) . .
Zn3 Zn2B Zn3B O14 -7.45(17) . .
Zn1 Zn2B Zn3B O14 93.0(2) . .
O10 Zn2B Zn3B O14 1.8(2) . .
Zn4 Zn2B Zn3B O14 177.2(2) . .
Zn4B Zn2B Zn3B O14 121.3(2) . .
O1 Zn2B Zn3B Zn4 -78.9(3) . .
Zn3 Zn2B Zn3B Zn4 175.4(2) . .
Zn1 Zn2B Zn3B Zn4 -84.10(16) . .
O10 Zn2B Zn3B Zn4 -175.4(2) . .
Zn4B Zn2B Zn3B Zn4 -55.83(14) . .
O9 Zn1 Zn4B O1 18.0(8) . .
O18 Zn1 Zn4B O1 -122.2(3) . .
O3 Zn1 Zn4B O1 125.0(3) . .
Zn2B Zn1 Zn4B O1 -39.3(2) . .
Zn1B Zn1 Zn4B O1 47.44(18) . .
O9 Zn1 Zn4B Zn2 -27.6(8) . .
O1 Zn1 Zn4B Zn2 -45.56(16) . .
O18 Zn1 Zn4B Zn2 -167.8(3) . .
O3 Zn1 Zn4B Zn2 79.5(2) . .
Zn2B Zn1 Zn4B Zn2 -84.9(2) . .
Zn1B Zn1 Zn4B Zn2 1.88(19) . .
O9 Zn1 Zn4B Zn4 63.8(7) . .
O1 Zn1 Zn4B Zn4 45.87(15) . .
O18 Zn1 Zn4B Zn4 -76.4(3) . .
O3 Zn1 Zn4B Zn4 170.9(3) . .
Zn2B Zn1 Zn4B Zn4 6.5(2) . .
Zn1B Zn1 Zn4B Zn4 93.30(18) . .
O9 Zn1 Zn4B O3 -107.1(7) . .
O1 Zn1 Zn4B O3 -125.0(3) . .
O18 Zn1 Zn4B O3 112.7(3) . .
Zn2B Zn1 Zn4B O3 -164.4(2) . .
Zn1B Zn1 Zn4B O3 -77.6(2) . .
O9 Zn1 Zn4B Zn2B 57.3(7) . .
O1 Zn1 Zn4B Zn2B 39.3(2) . .
O18 Zn1 Zn4B Zn2B -82.9(2) . .
O3 Zn1 Zn4B Zn2B 164.4(2) . .
Zn1B Zn1 Zn4B Zn2B 86.78(17) . .
O4 Zn2 Zn4B O1 -128.9(3) . .
O19 Zn2 Zn4B O1 123.5(3) . .
O13 Zn2 Zn4B O1 -28.0(6) . .
Zn3B Zn2 Zn4B O1 34.6(2) . .
Zn1B Zn2 Zn4B O1 -49.67(19) . .
O4 Zn2 Zn4B Zn1 -81.0(3) . .
O19 Zn2 Zn4B Zn1 171.4(3) . .
O1 Zn2 Zn4B Zn1 47.9(2) . .
O13 Zn2 Zn4B Zn1 19.9(6) . .
Zn3B Zn2 Zn4B Zn1 82.4(2) . .
Zn1B Zn2 Zn4B Zn1 -1.81(19) . .
O4 Zn2 Zn4B Zn4 -177.9(3) . .
O19 Zn2 Zn4B Zn4 74.5(3) . .
O1 Zn2 Zn4B Zn4 -49.00(16) . .
O13 Zn2 Zn4B Zn4 -77.0(6) . .
Zn3B Zn2 Zn4B Zn4 -14.4(2) . .
Zn1B Zn2 Zn4B Zn4 -98.7(2) . .
O4 Zn2 Zn4B O3 -30.1(3) . .
O19 Zn2 Zn4B O3 -137.7(3) . .
O1 Zn2 Zn4B O3 98.7(3) . .
O13 Zn2 Zn4B O3 70.8(6) . .
Zn3B Zn2 Zn4B O3 133.3(3) . .
Zn1B Zn2 Zn4B O3 49.1(2) . .
O4 Zn2 Zn4B Zn2B -126.5(3) . .
O19 Zn2 Zn4B Zn2B 125.9(2) . .
O1 Zn2 Zn4B Zn2B 2.40(15) . .
O13 Zn2 Zn4B Zn2B -25.6(6) . .
Zn3B Zn2 Zn4B Zn2B 37.0(2) . .
Zn1B Zn2 Zn4B Zn2B -47.27(17) . .
O20 Zn4 Zn4B O1 -121.5(3) . .
O17 Zn4 Zn4B O1 123.9(3) . .
O6 Zn4 Zn4B O1 1.0(8) . .
Zn3B Zn4 Zn4B O1 -37.3(2) . .
Zn2B Zn4 Zn4B O1 43.7(2) . .
Zn3 Zn4 Zn4B O1 1.14(17) . .
O20 Zn4 Zn4B Zn1 -171.1(3) . .
O17 Zn4 Zn4B Zn1 74.2(3) . .
O6 Zn4 Zn4B Zn1 -48.6(8) . .
O1 Zn4 Zn4B Zn1 -49.6(2) . .
Zn3B Zn4 Zn4B Zn1 -86.9(2) . .
Zn2B Zn4 Zn4B Zn1 -5.95(19) . .
Zn3 Zn4 Zn4B Zn1 -48.51(17) . .
O20 Zn4 Zn4B Zn2 -71.0(3) . .
O17 Zn4 Zn4B Zn2 174.4(3) . .
O6 Zn4 Zn4B Zn2 51.5(8) . .
O1 Zn4 Zn4B Zn2 50.50(18) . .
Zn3B Zn4 Zn4B Zn2 13.2(2) . .
Zn2B Zn4 Zn4B Zn2 94.2(2) . .
Zn3 Zn4 Zn4B Zn2 51.63(16) . .
O20 Zn4 Zn4B O3 -157.6(6) . .
O17 Zn4 Zn4B O3 87.7(6) . .
O6 Zn4 Zn4B O3 -35.1(10) . .
O1 Zn4 Zn4B O3 -36.1(5) . .
Zn3B Zn4 Zn4B O3 -73.4(5) . .
Zn2B Zn4 Zn4B O3 7.6(5) . .
Zn3 Zn4 Zn4B O3 -35.0(5) . .
O20 Zn4 Zn4B Zn2B -165.2(3) . .
O17 Zn4 Zn4B Zn2B 80.2(3) . .
O6 Zn4 Zn4B Zn2B -42.7(8) . .
O1 Zn4 Zn4B Zn2B -43.7(2) . .
Zn3B Zn4 Zn4B Zn2B -80.95(18) . .
Zn3 Zn4 Zn4B Zn2B -42.56(11) . .
Zn3 Zn2B Zn4B O1 3.4(2) . .
Zn1 Zn2B Zn4B O1 104.3(3) . .
O10 Zn2B Zn4B O1 46.8(3) . .
Zn4 Zn2B Zn4B O1 -84.0(3) . .
Zn3B Zn2B Zn4B O1 -25.2(2) . .
O1 Zn2B Zn4B Zn1 -104.3(3) . .
Zn3 Zn2B Zn4B Zn1 -100.8(2) . .
O10 Zn2B Zn4B Zn1 -57.5(3) . .
Zn4 Zn2B Zn4B Zn1 171.7(3) . .
Zn3B Zn2B Zn4B Zn1 -129.4(2) . .
O1 Zn2B Zn4B Zn2 -3.5(2) . .
Zn3 Zn2B Zn4B Zn2 -0.09(19) . .
Zn1 Zn2B Zn4B Zn2 100.7(2) . .
O10 Zn2B Zn4B Zn2 43.2(3) . .
Zn4 Zn2B Zn4B Zn2 -87.56(18) . .
Zn3B Zn2B Zn4B Zn2 -28.69(15) . .
O1 Zn2B Zn4B Zn4 84.0(3) . .
Zn3 Zn2B Zn4B Zn4 87.48(17) . .
Zn1 Zn2B Zn4B Zn4 -171.7(3) . .
O10 Zn2B Zn4B Zn4 130.8(3) . .
Zn3B Zn2B Zn4B Zn4 58.87(14) . .
O1 Zn2B Zn4B O3 -91.9(3) . .
Zn3 Zn2B Zn4B O3 -88.5(2) . .
Zn1 Zn2B Zn4B O3 12.34(19) . .
O10 Zn2B Zn4B O3 -45.2(3) . .
Zn4 Zn2B Zn4B O3 -175.9(3) . .
Zn3B Zn2B Zn4B O3 -117.1(3) . .
O12 Zn6 Zn5B O2 9.5(10) . .
O7 Zn6 Zn5B O2 122.1(3) 9_557 .
O21 Zn6 Zn5B O2 -120.2(3) . .
Zn6B Zn6 Zn5B O2 47.4(3) 10_557 .
Zn7B Zn6 Zn5B O2 -30.1(3) . .
O12 Zn6 Zn5B Zn6 54.4(10) . 10_557
O7 Zn6 Zn5B Zn6 167.0(3) 9_557 10_557
O21 Zn6 Zn5B Zn6 -75.3(3) . 10_557
O2 Zn6 Zn5B Zn6 44.8(2) . 10_557
Zn6B Zn6 Zn5B Zn6 92.2(3) 10_557 10_557
Zn7B Zn6 Zn5B Zn6 14.7(4) . 10_557
O12 Zn6 Zn5B Zn7 -34.3(9) . .
O7 Zn6 Zn5B Zn7 78.3(3) 9_557 .
O21 Zn6 Zn5B Zn7 -164.0(2) . .
O2 Zn6 Zn5B Zn7 -43.8(2) . .
Zn6B Zn6 Zn5B Zn7 3.56(16) 10_557 .
Zn7B Zn6 Zn5B Zn7 -73.9(3) . .
O12 Zn6 Zn5B Zn6B 7.5(10) . .
O7 Zn6 Zn5B Zn6B 120.1(3) 9_557 .
O21 Zn6 Zn5B Zn6B -122.2(3) . .
O2 Zn6 Zn5B Zn6B -2.0(2) . .
Zn6B Zn6 Zn5B Zn6B 45.4(2) 10_557 .
Zn7B Zn6 Zn5B Zn6B -32.2(3) . .
O12 Zn6 Zn5B Zn6B -37.9(9) . 10_557
O7 Zn6 Zn5B Zn6B 74.7(3) 9_557 10_557
O21 Zn6 Zn5B Zn6B -167.5(2) . 10_557
O2 Zn6 Zn5B Zn6B -47.4(3) . 10_557
Zn7B Zn6 Zn5B Zn6B -77.5(3) . 10_557
O16 Zn7 Zn5B O2 0.0 . .
O8 Zn7 Zn5B O2 -125.99(19) 9_557 .
O8 Zn7 Zn5B O2 125.99(19) 6_554 .
Zn6B Zn7 Zn5B O2 53.06(12) . .
Zn6B Zn7 Zn5B O2 -53.06(12) 10_557 .
O16 Zn7 Zn5B Zn6 49.24(13) . .
O2 Zn7 Zn5B Zn6 49.24(13) . .
O8 Zn7 Zn5B Zn6 -76.8(2) 9_557 .
O8 Zn7 Zn5B Zn6 175.2(2) 6_554 .
Zn6B Zn7 Zn5B Zn6 102.30(18) . .
Zn6B Zn7 Zn5B Zn6 -3.82(17) 10_557 .
O16 Zn7 Zn5B Zn6 -49.24(13) . 10_557
O2 Zn7 Zn5B Zn6 -49.24(13) . 10_557
O8 Zn7 Zn5B Zn6 -175.2(2) 9_557 10_557
O8 Zn7 Zn5B Zn6 76.8(2) 6_554 10_557
Zn6B Zn7 Zn5B Zn6 3.82(17) . 10_557
Zn6B Zn7 Zn5B Zn6 -102.29(18) 10_557 10_557
O16 Zn7 Zn5B Zn6B -53.06(12) . .
O2 Zn7 Zn5B Zn6B -53.06(12) . .
O8 Zn7 Zn5B Zn6B -179.1(2) 9_557 .
O8 Zn7 Zn5B Zn6B 72.9(2) 6_554 .
Zn6B Zn7 Zn5B Zn6B -106.1(2) 10_557 .
O16 Zn7 Zn5B Zn6B 53.06(12) . 10_557
O2 Zn7 Zn5B Zn6B 53.06(12) . 10_557
O8 Zn7 Zn5B Zn6B -72.9(2) 9_557 10_557
O8 Zn7 Zn5B Zn6B 179.1(2) 6_554 10_557
Zn6B Zn7 Zn5B Zn6B 106.1(2) . 10_557
O16 Zn7 Zn6B O2 118.8(3) . .
O8 Zn7 Zn6B O2 -40.6(10) 9_557 .
O8 Zn7 Zn6B O2 -123.6(3) 6_554 .
Zn6B Zn7 Zn6B O2 42.2(3) 10_557 .
Zn5B Zn7 Zn6B O2 -44.6(2) . .
O16 Zn7 Zn6B Zn6 159.8(3) . 10_557
O2 Zn7 Zn6B Zn6 41.01(19) . 10_557
O8 Zn7 Zn6B Zn6 0.4(10) 9_557 10_557
O8 Zn7 Zn6B Zn6 -82.6(3) 6_554 10_557
Zn6B Zn7 Zn6B Zn6 83.2(3) 10_557 10_557
Zn5B Zn7 Zn6B Zn6 -3.56(17) . 10_557
O16 Zn7 Zn6B O8 -117.5(4) . 6_554
O2 Zn7 Zn6B O8 123.6(3) . 6_554
O8 Zn7 Zn6B O8 83.0(10) 9_557 6_554
Zn6B Zn7 Zn6B O8 165.8(3) 10_557 6_554
Zn5B Zn7 Zn6B O8 79.0(3) . 6_554
O16 Zn7 Zn6B Zn5 78.3(3) . .
O2 Zn7 Zn6B Zn5 -40.51(18) . .
O8 Zn7 Zn6B Zn5 -81.1(9) 9_557 .
O8 Zn7 Zn6B Zn5 -164.1(3) 6_554 .
Zn6B Zn7 Zn6B Zn5 1.7(4) 10_557 .
Zn5B Zn7 Zn6B Zn5 -85.08(18) . .
O16 Zn7 Zn6B Zn7B 105.3(4) . .
O2 Zn7 Zn6B Zn7B -13.5(3) . .
O8 Zn7 Zn6B Zn7B -54.1(10) 9_557 .
O8 Zn7 Zn6B Zn7B -137.1(3) 6_554 .
Zn6B Zn7 Zn6B Zn7B 28.7(4) 10_557 .
Zn5B Zn7 Zn6B Zn7B -58.1(3) . .
O16 Zn7 Zn6B Zn5B 163.4(3) . .
O2 Zn7 Zn6B Zn5B 44.6(2) . .
O8 Zn7 Zn6B Zn5B 4.0(9) 9_557 .
O8 Zn7 Zn6B Zn5B -79.0(3) 6_554 .
Zn6B Zn7 Zn6B Zn5B 86.8(3) 10_557 .
Zn7B Zn5 Zn6B O2 47.5(3) . .
O15 Zn5 Zn6B O2 -125.8(3) . .
O11 Zn5 Zn6B O2 -11.7(10) . .
O11 Zn5 Zn6B O2 124.7(3) 10_557 .
Zn6B Zn5 Zn6B O2 -46.0(3) 10_557 .
Zn7B Zn5 Zn6B Zn7 92.1(3) . .
O15 Zn5 Zn6B Zn7 -81.2(3) . .
O11 Zn5 Zn6B Zn7 32.9(10) . .
O11 Zn5 Zn6B Zn7 169.3(3) 10_557 .
O2 Zn5 Zn6B Zn7 44.6(2) . .
Zn6B Zn5 Zn6B Zn7 -1.4(3) 10_557 .
Zn7B Zn5 Zn6B Zn6 -0.8(2) . 10_557
O15 Zn5 Zn6B Zn6 -174.1(2) . 10_557
O11 Zn5 Zn6B Zn6 -60.0(9) . 10_557
O11 Zn5 Zn6B Zn6 76.5(2) 10_557 10_557
O2 Zn5 Zn6B Zn6 -48.3(2) . 10_557
Zn6B Zn5 Zn6B Zn6 -94.24(16) 10_557 10_557
Zn7B Zn5 Zn6B O8 75.0(5) . 6_554
O15 Zn5 Zn6B O8 -98.3(5) . 6_554
O11 Zn5 Zn6B O8 15.8(11) . 6_554
O11 Zn5 Zn6B O8 152.2(5) 10_557 6_554
O2 Zn5 Zn6B O8 27.5(4) . 6_554
Zn6B Zn5 Zn6B O8 -18.5(5) 10_557 6_554
O15 Zn5 Zn6B Zn7B -173.3(3) . .
O11 Zn5 Zn6B Zn7B -59.2(9) . .
O11 Zn5 Zn6B Zn7B 77.2(3) 10_557 .
O2 Zn5 Zn6B Zn7B -47.5(3) . .
Zn6B Zn5 Zn6B Zn7B -93.5(2) 10_557 .
Zn7B Zn5 Zn6B Zn5B 42.0(2) . .
O15 Zn5 Zn6B Zn5B -131.2(3) . .
O11 Zn5 Zn6B Zn5B -17.2(9) . .
O11 Zn5 Zn6B Zn5B 119.3(3) 10_557 .
O2 Zn5 Zn6B Zn5B -5.4(2) . .
Zn6B Zn5 Zn6B Zn5B -51.4(2) 10_557 .
Zn6 Zn5B Zn6B O2 2.8(3) . .
Zn6 Zn5B Zn6B O2 -91.9(4) 10_557 .
Zn7 Zn5B Zn6B O2 82.9(3) . .
Zn6B Zn5B Zn6B O2 37.3(3) 10_557 .
O2 Zn5B Zn6B Zn7 -82.9(3) . .
Zn6 Zn5B Zn6B Zn7 -80.10(19) . .
Zn6 Zn5B Zn6B Zn7 -174.7(2) 10_557 .
Zn6B Zn5B Zn6B Zn7 -45.59(14) 10_557 .
O2 Zn5B Zn6B Zn6 91.9(4) . 10_557
Zn6 Zn5B Zn6B Zn6 94.6(3) . 10_557
Zn7 Zn5B Zn6B Zn6 174.7(2) . 10_557
Zn6B Zn5B Zn6B Zn6 129.13(18) 10_557 10_557
O2 Zn5B Zn6B O8 -145.6(4) . 6_554
Zn6 Zn5B Zn6B O8 -142.9(3) . 6_554
Zn6 Zn5B Zn6B O8 122.5(3) 10_557 6_554
Zn7 Zn5B Zn6B O8 -62.8(2) . 6_554
Zn6B Zn5B Zn6B O8 -108.4(2) 10_557 6_554
O2 Zn5B Zn6B Zn5 7.1(3) . .
Zn6 Zn5B Zn6B Zn5 9.9(2) . .
Zn6 Zn5B Zn6B Zn5 -84.75(17) 10_557 .
Zn7 Zn5B Zn6B Zn5 89.97(16) . .
Zn6B Zn5B Zn6B Zn5 44.38(18) 10_557 .
O2 Zn5B Zn6B Zn7B 26.9(3) . .
Zn6 Zn5B Zn6B Zn7B 29.6(2) . .
Zn6 Zn5B Zn6B Zn7B -65.0(2) 10_557 .
Zn7 Zn5B Zn6B Zn7B 109.7(2) . .
Zn6B Zn5B Zn6B Zn7B 64.1(2) 10_557 .
O15 Zn5 Zn7B O2 0.0 . .
O11 Zn5 Zn7B O2 124.18(18) . .
O11 Zn5 Zn7B O2 -124.18(18) 10_557 .
Zn6B Zn5 Zn7B O2 41.28(10) 10_557 .
Zn6B Zn5 Zn7B O2 -41.28(10) . .
O15 Zn5 Zn7B O11 -124.18(18) . .
O11 Zn5 Zn7B O11 111.6(4) 10_557 .
O2 Zn5 Zn7B O11 -124.18(18) . .
Zn6B Zn5 Zn7B O11 -82.9(2) 10_557 .
Zn6B Zn5 Zn7B O11 -165.5(2) . .
O15 Zn5 Zn7B O11 124.18(18) . 10_557
O11 Zn5 Zn7B O11 -111.6(4) . 10_557
O2 Zn5 Zn7B O11 124.18(18) . 10_557
Zn6B Zn5 Zn7B O11 165.5(2) 10_557 10_557
Zn6B Zn5 Zn7B O11 82.9(2) . 10_557
O15 Zn5 Zn7B Zn6 42.01(18) . 10_557
O11 Zn5 Zn7B Zn6 166.2(3) . 10_557
O11 Zn5 Zn7B Zn6 -82.2(2) 10_557 10_557
O2 Zn5 Zn7B Zn6 42.01(18) . 10_557
Zn6B Zn5 Zn7B Zn6 83.29(19) 10_557 10_557
Zn6B Zn5 Zn7B Zn6 0.7(2) . 10_557
O15 Zn5 Zn7B Zn6 -42.01(18) . .
O11 Zn5 Zn7B Zn6 82.2(2) . .
O11 Zn5 Zn7B Zn6 -166.2(3) 10_557 .
O2 Zn5 Zn7B Zn6 -42.01(18) . .
Zn6B Zn5 Zn7B Zn6 -0.7(2) 10_557 .
Zn6B Zn5 Zn7B Zn6 -83.29(19) . .
O15 Zn5 Zn7B Zn6B -41.28(10) . 10_557
O11 Zn5 Zn7B Zn6B 82.9(2) . 10_557
O11 Zn5 Zn7B Zn6B -165.5(2) 10_557 10_557
O2 Zn5 Zn7B Zn6B -41.28(10) . 10_557
Zn6B Zn5 Zn7B Zn6B -82.56(19) . 10_557
O15 Zn5 Zn7B Zn6B 41.28(10) . .
O11 Zn5 Zn7B Zn6B 165.5(2) . .
O11 Zn5 Zn7B Zn6B -82.9(2) 10_557 .
O2 Zn5 Zn7B Zn6B 41.28(10) . .
Zn6B Zn5 Zn7B Zn6B 82.56(19) 10_557 .
O12 Zn6 Zn7B Zn5 -76.8(3) . .
O7 Zn6 Zn7B Zn5 18.6(6) 9_557 .
O21 Zn6 Zn7B Zn5 171.8(3) . .
O2 Zn6 Zn7B Zn5 56.6(4) . .
Zn5B Zn6 Zn7B Zn5 92.1(3) . .
Zn6B Zn6 Zn7B Zn5 0.8(3) 10_557 .
O12 Zn6 Zn7B O2 -133.4(4) . .
O7 Zn6 Zn7B O2 -38.0(6) 9_557 .
O21 Zn6 Zn7B O2 115.2(3) . .
Zn5B Zn6 Zn7B O2 35.6(4) . .
Zn6B Zn6 Zn7B O2 -55.7(3) 10_557 .
O12 Zn6 Zn7B O11 -15.1(4) . .
O7 Zn6 Zn7B O11 80.3(5) 9_557 .
O21 Zn6 Zn7B O11 -126.5(4) . .
O2 Zn6 Zn7B O11 118.3(6) . .
Zn5B Zn6 Zn7B O11 153.9(4) . .
Zn6B Zn6 Zn7B O11 62.6(4) 10_557 .
O12 Zn6 Zn7B O11 -125.2(17) . 10_557
O7 Zn6 Zn7B O11 -29.8(19) 9_557 10_557
O21 Zn6 Zn7B O11 123.4(17) . 10_557
O2 Zn6 Zn7B O11 8.2(15) . 10_557
Zn5B Zn6 Zn7B O11 43.8(17) . 10_557
Zn6B Zn6 Zn7B O11 -47.5(17) 10_557 10_557
O12 Zn6 Zn7B Zn6 178.6(4) . 10_557
O7 Zn6 Zn7B Zn6 -86.0(5) 9_557 10_557
O21 Zn6 Zn7B Zn6 67.2(3) . 10_557
O2 Zn6 Zn7B Zn6 -48.0(2) . 10_557
Zn5B Zn6 Zn7B Zn6 -12.5(3) . 10_557
Zn6B Zn6 Zn7B Zn6 -103.8(2) 10_557 10_557
O12 Zn6 Zn7B Zn6B -77.7(3) . 10_557
O7 Zn6 Zn7B Zn6B 17.7(5) 9_557 10_557
O21 Zn6 Zn7B Zn6B 170.9(2) . 10_557
O2 Zn6 Zn7B Zn6B 55.7(3) . 10_557
Zn5B Zn6 Zn7B Zn6B 91.3(2) . 10_557
O12 Zn6 Zn7B Zn6B -135.4(4) . .
O7 Zn6 Zn7B Zn6B -39.9(6) 9_557 .
O21 Zn6 Zn7B Zn6B 113.3(3) . .
O2 Zn6 Zn7B Zn6B -2.0(2) . .
Zn5B Zn6 Zn7B Zn6B 33.6(3) . .
Zn6B Zn6 Zn7B Zn6B -57.7(3) 10_557 .
O2 Zn6B Zn7B Zn5 -105.5(4) . .
Zn7 Zn6B Zn7B Zn5 -86.3(2) . .
Zn6 Zn6B Zn7B Zn5 179.0(3) 10_557 .
O8 Zn6B Zn7B Zn5 -124.7(4) 6_554 .
Zn5B Zn6B Zn7B Zn5 -132.3(3) . .
Zn7 Zn6B Zn7B O2 19.2(4) . .
Zn6 Zn6B Zn7B O2 -75.5(4) 10_557 .
O8 Zn6B Zn7B O2 -19.2(5) 6_554 .
Zn5 Zn6B Zn7B O2 105.5(4) . .
Zn5B Zn6B Zn7B O2 -26.8(3) . .
O2 Zn6B Zn7B O11 -90.5(4) . .
Zn7 Zn6B Zn7B O11 -71.3(3) . .
Zn6 Zn6B Zn7B O11 -166.0(4) 10_557 .
O8 Zn6B Zn7B O11 -109.8(5) 6_554 .
Zn5 Zn6B Zn7B O11 15.0(2) . .
Zn5B Zn6B Zn7B O11 -117.4(3) . .
O2 Zn6B Zn7B O11 -174.6(6) . 10_557
Zn7 Zn6B Zn7B O11 -155.4(4) . 10_557
Zn6 Zn6B Zn7B O11 109.9(3) 10_557 10_557
O8 Zn6B Zn7B O11 166.1(4) 6_554 10_557
Zn5 Zn6B Zn7B O11 -69.1(4) . 10_557
Zn5B Zn6B Zn7B O11 158.5(4) . 10_557
O2 Zn6B Zn7B Zn6 75.5(4) . 10_557
Zn7 Zn6B Zn7B Zn6 94.70(18) . 10_557
O8 Zn6B Zn7B Zn6 56.2(3) 6_554 10_557
Zn5 Zn6B Zn7B Zn6 -179.0(3) . 10_557
Zn5B Zn6B Zn7B Zn6 48.61(15) . 10_557
O2 Zn6B Zn7B Zn6 2.3(3) . .
Zn7 Zn6B Zn7B Zn6 21.6(3) . .
Zn6 Zn6B Zn7B Zn6 -73.1(3) 10_557 .
O8 Zn6B Zn7B Zn6 -16.9(4) 6_554 .
Zn5 Zn6B Zn7B Zn6 107.8(3) . .
Zn5B Zn6B Zn7B Zn6 -24.5(2) . .
O2 Zn6B Zn7B Zn6B -39.8(3) . 10_557
Zn7 Zn6B Zn7B Zn6B -20.5(3) . 10_557
Zn6 Zn6B Zn7B Zn6B -115.25(19) 10_557 10_557
O8 Zn6B Zn7B Zn6B -59.0(4) 6_554 10_557
Zn5 Zn6B Zn7B Zn6B 65.7(2) . 10_557
Zn5B Zn6B Zn7B Zn6B -66.64(17) . 10_557
Zn1 Zn4B O1 Zn3B -175.1(3) . .
Zn2 Zn4B O1 Zn3B -50.9(2) . .
Zn4 Zn4B O1 Zn3B 64.0(2) . .
O3 Zn4B O1 Zn3B -134.5(3) . .
Zn2B Zn4B O1 Zn3B 133.3(4) . .
Zn2 Zn4B O1 Zn1 124.21(16) . .
Zn4 Zn4B O1 Zn1 -120.98(16) . .
O3 Zn4B O1 Zn1 40.5(2) . .
Zn2B Zn4B O1 Zn1 -51.6(2) . .
Zn1 Zn4B O1 Zn3 -30(4) . .
Zn2 Zn4B O1 Zn3 94(4) . .
Zn4 Zn4B O1 Zn3 -151(4) . .
O3 Zn4B O1 Zn3 10(4) . .
Zn2B Zn4B O1 Zn3 -82(4) . .
Zn1 Zn4B O1 Zn2 -124.21(16) . .
Zn4 Zn4B O1 Zn2 114.81(15) . .
O3 Zn4B O1 Zn2 -83.7(2) . .
Zn2B Zn4B O1 Zn2 -175.9(3) . .
Zn1 Zn4B O1 Zn2B 51.6(2) . .
Zn2 Zn4B O1 Zn2B 175.9(3) . .
Zn4 Zn4B O1 Zn2B -69.3(2) . .
O3 Zn4B O1 Zn2B 92.2(3) . .
Zn1 Zn4B O1 Zn4 120.98(16) . .
Zn2 Zn4B O1 Zn4 -114.81(15) . .
O3 Zn4B O1 Zn4 161.5(3) . .
Zn2B Zn4B O1 Zn4 69.3(2) . .
Zn1 Zn4B O1 Zn1B -58.4(2) . .
Zn2 Zn4B O1 Zn1B 65.8(2) . .
Zn4 Zn4B O1 Zn1B -179.4(2) . .
O3 Zn4B O1 Zn1B -17.9(3) . .
Zn2B Zn4B O1 Zn1B -110.0(3) . .
Zn3 Zn3B O1 Zn4B 177.5(3) . .
Zn2 Zn3B O1 Zn4B 51.6(3) . .
O14 Zn3B O1 Zn4B 138.9(3) . .
Zn4 Zn3B O1 Zn4B -63.2(3) . .
Zn2B Zn3B O1 Zn4B -134.9(4) . .
Zn3 Zn3B O1 Zn1 43(2) . .
Zn2 Zn3B O1 Zn1 -82(2) . .
O14 Zn3B O1 Zn1 5(2) . .
Zn4 Zn3B O1 Zn1 163(2) . .
Zn2B Zn3B O1 Zn1 91(2) . .
Zn2 Zn3B O1 Zn3 -125.85(16) . .
O14 Zn3B O1 Zn3 -38.6(2) . .
Zn4 Zn3B O1 Zn3 119.27(15) . .
Zn2B Zn3B O1 Zn3 47.6(2) . .
Zn3 Zn3B O1 Zn2 125.85(17) . .
O14 Zn3B O1 Zn2 87.3(2) . .
Zn4 Zn3B O1 Zn2 -114.88(17) . .
Zn2B Zn3B O1 Zn2 173.5(3) . .
Zn3 Zn3B O1 Zn2B -47.6(2) . .
Zn2 Zn3B O1 Zn2B -173.5(3) . .
O14 Zn3B O1 Zn2B -86.2(3) . .
Zn4 Zn3B O1 Zn2B 71.7(2) . .
Zn3 Zn3B O1 Zn4 -119.27(15) . .
Zn2 Zn3B O1 Zn4 114.88(17) . .
O14 Zn3B O1 Zn4 -157.8(2) . .
Zn2B Zn3B O1 Zn4 -71.7(2) . .
Zn3 Zn3B O1 Zn1B 58.3(2) . .
Zn2 Zn3B O1 Zn1B -67.6(2) . .
O14 Zn3B O1 Zn1B 19.7(3) . .
Zn4 Zn3B O1 Zn1B 177.6(2) . .
Zn2B Zn3B O1 Zn1B 105.9(3) . .
O9 Zn1 O1 Zn4B -174.1(3) . .
O18 Zn1 O1 Zn4B 61.7(3) . .
O3 Zn1 O1 Zn4B -58.0(3) . .
Zn2B Zn1 O1 Zn4B 130.3(3) . .
Zn1B Zn1 O1 Zn4B -121.2(2) . .
O9 Zn1 O1 Zn3B -38(2) . .
Zn4B Zn1 O1 Zn3B 136(2) . .
O18 Zn1 O1 Zn3B -162(2) . .
O3 Zn1 O1 Zn3B 78(2) . .
Zn2B Zn1 O1 Zn3B -93(2) . .
Zn1B Zn1 O1 Zn3B 15(2) . .
O9 Zn1 O1 Zn3 3.8(3) . .
Zn4B Zn1 O1 Zn3 177.9(3) . .
O18 Zn1 O1 Zn3 -120.5(3) . .
O3 Zn1 O1 Zn3 119.9(3) . .
Zn2B Zn1 O1 Zn3 -51.8(2) . .
Zn1B Zn1 O1 Zn3 56.72(19) . .
O9 Zn1 O1 Zn2 -117.9(2) . .
Zn4B Zn1 O1 Zn2 56.2(2) . .
O18 Zn1 O1 Zn2 117.9(3) . .
O3 Zn1 O1 Zn2 -1.8(3) . .
Zn2B Zn1 O1 Zn2 -173.4(3) . .
Zn1B Zn1 O1 Zn2 -64.9(2) . .
O9 Zn1 O1 Zn2B 55.5(3) . .
Zn4B Zn1 O1 Zn2B -130.3(3) . .
O18 Zn1 O1 Zn2B -68.7(3) . .
O3 Zn1 O1 Zn2B 171.6(3) . .
Zn1B Zn1 O1 Zn2B 108.5(2) . .
O9 Zn1 O1 Zn4 124.5(2) . .
Zn4B Zn1 O1 Zn4 -61.4(2) . .
O18 Zn1 O1 Zn4 0.3(3) . .
O3 Zn1 O1 Zn4 -119.4(3) . .
Zn2B Zn1 O1 Zn4 69.0(2) . .
Zn1B Zn1 O1 Zn4 177.5(3) . .
O9 Zn1 O1 Zn1B -52.9(3) . .
Zn4B Zn1 O1 Zn1B 121.2(2) . .
O18 Zn1 O1 Zn1B -177.2(3) . .
O3 Zn1 O1 Zn1B 63.1(3) . .
Zn2B Zn1 O1 Zn1B -108.5(3) . .
O10 Zn3 O1 Zn4B 30(4) . .
O5 Zn3 O1 Zn4B 152(4) . .
Zn3B Zn3 O1 Zn4B -146(4) . .
O14 Zn3 O1 Zn4B -94(4) . .
Zn2B Zn3 O1 Zn4B 83(4) . .
Zn1B Zn3 O1 Zn4B -29(4) . .
Zn4 Zn3 O1 Zn4B 151(4) . .
O10 Zn3 O1 Zn3B 175.7(3) . .
O5 Zn3 O1 Zn3B -61.6(3) . .
O14 Zn3 O1 Zn3B 52.4(2) . .
Zn2B Zn3 O1 Zn3B -130.4(2) . .
Zn1B Zn3 O1 Zn3B 117.3(2) . .
Zn4 Zn3 O1 Zn3B -63.26(19) . .
O10 Zn3 O1 Zn1 0.3(3) . .
O5 Zn3 O1 Zn1 123.0(2) . .
Zn3B Zn3 O1 Zn1 -175.4(2) . .
O14 Zn3 O1 Zn1 -123.0(2) . .
Zn2B Zn3 O1 Zn1 54.2(2) . .
Zn1B Zn3 O1 Zn1 -58.11(19) . .
Zn4 Zn3 O1 Zn1 121.3(2) . .
O10 Zn3 O1 Zn2 122.3(2) . .
O5 Zn3 O1 Zn2 -115.0(2) . .
Zn3B Zn3 O1 Zn2 -53.39(19) . .
O14 Zn3 O1 Zn2 -1.0(2) . .
Zn2B Zn3 O1 Zn2 176.2(2) . .
Zn1B Zn3 O1 Zn2 63.91(18) . .
Zn4 Zn3 O1 Zn2 -116.7(2) . .
O10 Zn3 O1 Zn2B -53.9(3) . .
O5 Zn3 O1 Zn2B 68.8(3) . .
Zn3B Zn3 O1 Zn2B 130.4(2) . .
O14 Zn3 O1 Zn2B -177.2(2) . .
Zn1B Zn3 O1 Zn2B -112.3(2) . .
Zn4 Zn3 O1 Zn2B 67.1(2) . .
O10 Zn3 O1 Zn4 -121.0(2) . .
O5 Zn3 O1 Zn4 1.6(3) . .
Zn3B Zn3 O1 Zn4 63.26(19) . .
O14 Zn3 O1 Zn4 115.7(2) . .
Zn2B Zn3 O1 Zn4 -67.1(2) . .
Zn1B Zn3 O1 Zn4 -179.4(2) . .
O10 Zn3 O1 Zn1B 58.4(3) . .
O5 Zn3 O1 Zn1B -178.9(2) . .
Zn3B Zn3 O1 Zn1B -117.3(2) . .
O14 Zn3 O1 Zn1B -64.9(2) . .
Zn2B Zn3 O1 Zn1B 112.3(2) . .
Zn4 Zn3 O1 Zn1B 179.4(2) . .
O4 Zn2 O1 Zn4B 54.8(3) . .
O19 Zn2 O1 Zn4B -63.5(3) . .
O13 Zn2 O1 Zn4B 169.1(2) . .
Zn3B Zn2 O1 Zn4B -135.1(3) . .
Zn1B Zn2 O1 Zn4B 115.0(2) . .
O4 Zn2 O1 Zn3B -170.1(3) . .
O19 Zn2 O1 Zn3B 71.6(3) . .
O13 Zn2 O1 Zn3B -55.8(3) . .
Zn4B Zn2 O1 Zn3B 135.1(3) . .
Zn1B Zn2 O1 Zn3B -109.9(2) . .
O4 Zn2 O1 Zn1 3.5(3) . .
O19 Zn2 O1 Zn1 -114.9(3) . .
O13 Zn2 O1 Zn1 117.8(2) . .
Zn4B Zn2 O1 Zn1 -51.3(2) . .
Zn3B Zn2 O1 Zn1 173.6(3) . .
Zn1B Zn2 O1 Zn1 63.62(18) . .
O4 Zn2 O1 Zn3 -121.1(2) . .
O19 Zn2 O1 Zn3 120.5(3) . .
O13 Zn2 O1 Zn3 -6.8(2) . .
Zn4B Zn2 O1 Zn3 -176.0(3) . .
Zn3B Zn2 O1 Zn3 49.0(2) . .
Zn1B Zn2 O1 Zn3 -60.99(17) . .
O4 Zn2 O1 Zn2B -87(2) . .
O19 Zn2 O1 Zn2B 154(2) . .
O13 Zn2 O1 Zn2B 27(2) . .
Zn4B Zn2 O1 Zn2B -142(2) . .
Zn3B Zn2 O1 Zn2B 83(2) . .
Zn1B Zn2 O1 Zn2B -27(2) . .
O4 Zn2 O1 Zn4 122.0(2) . .
O19 Zn2 O1 Zn4 3.6(3) . .
O13 Zn2 O1 Zn4 -123.7(2) . .
Zn4B Zn2 O1 Zn4 67.1(2) . .
Zn3B Zn2 O1 Zn4 -67.9(2) . .
Zn1B Zn2 O1 Zn4 -177.9(2) . .
O4 Zn2 O1 Zn1B -60.1(3) . .
O19 Zn2 O1 Zn1B -178.5(3) . .
O13 Zn2 O1 Zn1B 54.2(2) . .
Zn4B Zn2 O1 Zn1B -115.0(2) . .
Zn3B Zn2 O1 Zn1B 109.9(2) . .
Zn3 Zn2B O1 Zn4B -175.9(3) . .
Zn1 Zn2B O1 Zn4B -47.7(2) . .
O10 Zn2B O1 Zn4B -138.3(3) . .
Zn4 Zn2B O1 Zn4B 67.8(2) . .
Zn3B Zn2B O1 Zn4B 138.8(4) . .
Zn3 Zn2B O1 Zn3B 45.4(2) . .
Zn1 Zn2B O1 Zn3B 173.5(3) . .
O10 Zn2B O1 Zn3B 83.0(3) . .
Zn4 Zn2B O1 Zn3B -71.0(2) . .
Zn4B Zn2B O1 Zn3B -138.8(4) . .
Zn3 Zn2B O1 Zn1 -128.16(17) . .
O10 Zn2B O1 Zn1 -90.6(2) . .
Zn4 Zn2B O1 Zn1 115.52(15) . .
Zn4B Zn2B O1 Zn1 47.7(2) . .
Zn3B Zn2B O1 Zn1 -173.5(3) . .
Zn1 Zn2B O1 Zn3 128.16(17) . .
O10 Zn2B O1 Zn3 37.60(18) . .
Zn4 Zn2B O1 Zn3 -116.33(13) . .
Zn4B Zn2B O1 Zn3 175.9(3) . .
Zn3B Zn2B O1 Zn3 -45.4(2) . .
Zn3 Zn2B O1 Zn2 -35(2) . .
Zn1 Zn2B O1 Zn2 93(2) . .
O10 Zn2B O1 Zn2 2(2) . .
Zn4 Zn2B O1 Zn2 -151(2) . .
Zn4B Zn2B O1 Zn2 141(2) . .
Zn3B Zn2B O1 Zn2 -80(2) . .
Zn3 Zn2B O1 Zn4 116.33(13) . .
Zn1 Zn2B O1 Zn4 -115.52(15) . .
O10 Zn2B O1 Zn4 153.9(2) . .
Zn4B Zn2B O1 Zn4 -67.8(2) . .
Zn3B Zn2B O1 Zn4 71.0(2) . .
Zn3 Zn2B O1 Zn1B -61.69(17) . .
Zn1 Zn2B O1 Zn1B 66.46(17) . .
O10 Zn2B O1 Zn1B -24.1(3) . .
Zn4 Zn2B O1 Zn1B -178.0(2) . .
Zn4B Zn2B O1 Zn1B 114.2(3) . .
Zn3B Zn2B O1 Zn1B -107.1(3) . .
O20 Zn4 O1 Zn4B 66.5(3) . .
O17 Zn4 O1 Zn4B -61.4(4) . .
O6 Zn4 O1 Zn4B -179.6(3) . .
Zn3B Zn4 O1 Zn4B 128.0(3) . .
Zn2B Zn4 O1 Zn4B -118.5(3) . .
Zn3 Zn4 O1 Zn4B -178.1(3) . .
O20 Zn4 O1 Zn3B -61.5(3) . .
O17 Zn4 O1 Zn3B 170.6(3) . .
O6 Zn4 O1 Zn3B 52.5(3) . .
Zn4B Zn4 O1 Zn3B -128.0(3) . .
Zn2B Zn4 O1 Zn3B 113.6(2) . .
Zn3 Zn4 O1 Zn3B 54.0(2) . .
O20 Zn4 O1 Zn1 120.4(3) . .
O17 Zn4 O1 Zn1 -7.5(3) . .
O6 Zn4 O1 Zn1 -125.6(3) . .
Zn4B Zn4 O1 Zn1 54.0(2) . .
Zn3B Zn4 O1 Zn1 -178.1(3) . .
Zn2B Zn4 O1 Zn1 -64.50(19) . .
Zn3 Zn4 O1 Zn1 -124.1(3) . .
O20 Zn4 O1 Zn3 -115.5(3) . .
O17 Zn4 O1 Zn3 116.6(3) . .
O6 Zn4 O1 Zn3 -1.5(3) . .
Zn4B Zn4 O1 Zn3 178.1(3) . .
Zn3B Zn4 O1 Zn3 -53.99(19) . .
Zn2B Zn4 O1 Zn3 59.60(18) . .
O20 Zn4 O1 Zn2 1.8(3) . .
O17 Zn4 O1 Zn2 -126.1(3) . .
O6 Zn4 O1 Zn2 115.8(3) . .
Zn4B Zn4 O1 Zn2 -64.7(2) . .
Zn3B Zn4 O1 Zn2 63.3(2) . .
Zn2B Zn4 O1 Zn2 176.9(2) . .
Zn3 Zn4 O1 Zn2 117.3(2) . .
O20 Zn4 O1 Zn2B -175.1(3) . .
O17 Zn4 O1 Zn2B 57.0(3) . .
O6 Zn4 O1 Zn2B -61.1(3) . .
Zn4B Zn4 O1 Zn2B 118.5(3) . .
Zn3B Zn4 O1 Zn2B -113.6(2) . .
Zn3 Zn4 O1 Zn2B -59.60(18) . .
O20 Zn4 O1 Zn1B -127(5) . .
O17 Zn4 O1 Zn1B 105(5) . .
O6 Zn4 O1 Zn1B -13(5) . .
Zn4B Zn4 O1 Zn1B 167(5) . .
Zn3B Zn4 O1 Zn1B -66(5) . .
Zn2B Zn4 O1 Zn1B 48(5) . .
Zn3 Zn4 O1 Zn1B -12(5) . .
Zn3 Zn1B O1 Zn4B 178.1(3) . .
Zn1 Zn1B O1 Zn4B 53.0(2) . .
Zn2 Zn1B O1 Zn4B -64.2(2) . .
Zn3 Zn1B O1 Zn3B -53.3(2) . .
Zn1 Zn1B O1 Zn3B -178.4(3) . .
Zn2 Zn1B O1 Zn3B 64.5(2) . .
Zn3 Zn1B O1 Zn1 125.09(17) . .
Zn2 Zn1B O1 Zn1 -117.19(15) . .
Zn1 Zn1B O1 Zn3 -125.09(17) . .
Zn2 Zn1B O1 Zn3 117.72(14) . .
Zn3 Zn1B O1 Zn2 -117.72(14) . .
Zn1 Zn1B O1 Zn2 117.19(15) . .
Zn3 Zn1B O1 Zn2B 59.39(18) . .
Zn1 Zn1B O1 Zn2B -65.70(18) . .
Zn2 Zn1B O1 Zn2B 177.1(2) . .
Zn3 Zn1B O1 Zn4 12(5) . .
Zn1 Zn1B O1 Zn4 -113(5) . .
Zn2 Zn1B O1 Zn4 129(5) . .
Zn5 Zn7B O2 Zn5B 180.0 . .
O11 Zn7B O2 Zn5B -127.3(5) . .
O11 Zn7B O2 Zn5B 127.3(5) 10_557 .
Zn6 Zn7B O2 Zn5B 55.19(14) 10_557 .
Zn6 Zn7B O2 Zn5B -55.18(14) . .
Zn6B Zn7B O2 Zn5B -121.9(3) 10_557 .
Zn6B Zn7B O2 Zn5B 121.9(3) . .
Zn5 Zn7B O2 Zn7 0.0 . .
O11 Zn7B O2 Zn7 52.7(5) . .
O11 Zn7B O2 Zn7 -52.7(5) 10_557 .
Zn6 Zn7B O2 Zn7 -124.81(14) 10_557 .
Zn6 Zn7B O2 Zn7 124.82(14) . .
Zn6B Zn7B O2 Zn7 58.1(3) 10_557 .
Zn6B Zn7B O2 Zn7 -58.1(3) . .
Zn5 Zn7B O2 Zn6 -124.82(13) . .
O11 Zn7B O2 Zn6 -72.2(5) . .
O11 Zn7B O2 Zn6 -177.5(5) 10_557 .
Zn6 Zn7B O2 Zn6 110.4(3) 10_557 .
Zn6B Zn7B O2 Zn6 -66.7(2) 10_557 .
Zn6B Zn7B O2 Zn6 177.0(4) . .
Zn5 Zn7B O2 Zn6 124.81(13) . 10_557
O11 Zn7B O2 Zn6 177.5(5) . 10_557
O11 Zn7B O2 Zn6 72.1(5) 10_557 10_557
Zn6 Zn7B O2 Zn6 -110.4(3) . 10_557
Zn6B Zn7B O2 Zn6 -177.0(4) 10_557 10_557
Zn6B Zn7B O2 Zn6 66.7(2) . 10_557
O11 Zn7B O2 Zn5 52.7(5) . .
O11 Zn7B O2 Zn5 -52.7(5) 10_557 .
Zn6 Zn7B O2 Zn5 -124.81(14) 10_557 .
Zn6 Zn7B O2 Zn5 124.82(14) . .
Zn6B Zn7B O2 Zn5 58.1(3) 10_557 .
Zn6B Zn7B O2 Zn5 -58.1(3) . .
Zn5 Zn7B O2 Zn6B 58.1(3) . .
O11 Zn7B O2 Zn6B 110.8(4) . .
O11 Zn7B O2 Zn6B 5.5(6) 10_557 .
Zn6 Zn7B O2 Zn6B -66.7(2) 10_557 .
Zn6 Zn7B O2 Zn6B -177.0(4) . .
Zn6B Zn7B O2 Zn6B 116.3(5) 10_557 .
Zn5 Zn7B O2 Zn6B -58.1(3) . 10_557
O11 Zn7B O2 Zn6B -5.5(6) . 10_557
O11 Zn7B O2 Zn6B -110.8(4) 10_557 10_557
Zn6 Zn7B O2 Zn6B 177.0(4) 10_557 10_557
Zn6 Zn7B O2 Zn6B 66.7(2) . 10_557
Zn6B Zn7B O2 Zn6B -116.3(5) . 10_557
Zn6 Zn5B O2 Zn7B 62.58(14) . .
Zn6 Zn5B O2 Zn7B -62.58(14) 10_557 .
Zn7 Zn5B O2 Zn7B 180.0 . .
Zn6B Zn5B O2 Zn7B -120.6(3) . .
Zn6B Zn5B O2 Zn7B 120.6(3) 10_557 .
Zn6 Zn5B O2 Zn7 -117.42(14) . .
Zn6 Zn5B O2 Zn7 117.42(14) 10_557 .
Zn6B Zn5B O2 Zn7 59.4(3) . .
Zn6B Zn5B O2 Zn7 -59.4(3) 10_557 .
Zn6 Zn5B O2 Zn6 -125.2(3) 10_557 .
Zn7 Zn5B O2 Zn6 117.42(14) . .
Zn6B Zn5B O2 Zn6 176.8(3) . .
Zn6B Zn5B O2 Zn6 58.0(2) 10_557 .
Zn6 Zn5B O2 Zn6 125.2(3) . 10_557
Zn7 Zn5B O2 Zn6 -117.42(14) . 10_557
Zn6B Zn5B O2 Zn6 -58.0(2) . 10_557
Zn6B Zn5B O2 Zn6 -176.8(3) 10_557 10_557
Zn6 Zn5B O2 Zn5 62.58(14) . .
Zn6 Zn5B O2 Zn5 -62.58(14) 10_557 .
Zn7 Zn5B O2 Zn5 180.0 . .
Zn6B Zn5B O2 Zn5 -120.6(3) . .
Zn6B Zn5B O2 Zn5 120.6(3) 10_557 .
Zn6 Zn5B O2 Zn6B -176.8(3) . .
Zn6 Zn5B O2 Zn6B 58.0(2) 10_557 .
Zn7 Zn5B O2 Zn6B -59.4(3) . .
Zn6B Zn5B O2 Zn6B -118.8(5) 10_557 .
Zn6 Zn5B O2 Zn6B -58.0(2) . 10_557
Zn6 Zn5B O2 Zn6B 176.8(3) 10_557 10_557
Zn7 Zn5B O2 Zn6B 59.4(3) . 10_557
Zn6B Zn5B O2 Zn6B 118.8(5) . 10_557
O16 Zn7 O2 Zn7B 0.0 . .
O8 Zn7 O2 Zn7B -123.2(2) 9_557 .
O8 Zn7 O2 Zn7B 123.2(2) 6_554 .
Zn6B Zn7 O2 Zn7B 66.14(18) . .
Zn6B Zn7 O2 Zn7B -66.14(18) 10_557 .
Zn5B Zn7 O2 Zn7B 180.0 . .
O16 Zn7 O2 Zn5B 180.0 . .
O8 Zn7 O2 Zn5B 56.8(2) 9_557 .
O8 Zn7 O2 Zn5B -56.8(2) 6_554 .
Zn6B Zn7 O2 Zn5B -113.86(18) . .
Zn6B Zn7 O2 Zn5B 113.86(18) 10_557 .
O16 Zn7 O2 Zn6 119.80(19) . .
O8 Zn7 O2 Zn6 -3.4(3) 9_557 .
O8 Zn7 O2 Zn6 -117.0(3) 6_554 .
Zn6B Zn7 O2 Zn6 -174.1(3) . .
Zn6B Zn7 O2 Zn6 53.7(2) 10_557 .
Zn5B Zn7 O2 Zn6 -60.20(19) . .
O16 Zn7 O2 Zn6 -119.79(19) . 10_557
O8 Zn7 O2 Zn6 117.0(3) 9_557 10_557
O8 Zn7 O2 Zn6 3.4(3) 6_554 10_557
Zn6B Zn7 O2 Zn6 -53.7(2) . 10_557
Zn6B Zn7 O2 Zn6 174.1(3) 10_557 10_557
Zn5B Zn7 O2 Zn6 60.21(19) . 10_557
O16 Zn7 O2 Zn5 0.0 . .
O8 Zn7 O2 Zn5 -123.2(2) 9_557 .
O8 Zn7 O2 Zn5 123.2(2) 6_554 .
Zn6B Zn7 O2 Zn5 66.14(18) . .
Zn6B Zn7 O2 Zn5 -66.14(18) 10_557 .
Zn5B Zn7 O2 Zn5 180.0 . .
O16 Zn7 O2 Zn6B -66.14(18) . .
O8 Zn7 O2 Zn6B 170.7(3) 9_557 .
O8 Zn7 O2 Zn6B 57.0(3) 6_554 .
Zn6B Zn7 O2 Zn6B -132.3(4) 10_557 .
Zn5B Zn7 O2 Zn6B 113.86(18) . .
O16 Zn7 O2 Zn6B 66.14(18) . 10_557
O8 Zn7 O2 Zn6B -57.0(3) 9_557 10_557
O8 Zn7 O2 Zn6B -170.7(3) 6_554 10_557
Zn6B Zn7 O2 Zn6B 132.3(4) . 10_557
Zn5B Zn7 O2 Zn6B -113.86(18) . 10_557
O12 Zn6 O2 Zn7B 48.5(4) . .
O7 Zn6 O2 Zn7B 161.5(4) 9_557 .
O21 Zn6 O2 Zn7B -71.4(4) . .
Zn5B Zn6 O2 Zn7B -134.4(4) . .
Zn6B Zn6 O2 Zn7B 106.5(4) 10_557 .
O12 Zn6 O2 Zn5B -177.1(3) . .
O7 Zn6 O2 Zn5B -64.1(3) 9_557 .
O21 Zn6 O2 Zn5B 63.0(3) . .
Zn6B Zn6 O2 Zn5B -119.0(3) 10_557 .
Zn7B Zn6 O2 Zn5B 134.4(4) . .
O12 Zn6 O2 Zn7 -109.4(3) . .
O7 Zn6 O2 Zn7 3.6(3) 9_557 .
O21 Zn6 O2 Zn7 130.7(3) . .
Zn5B Zn6 O2 Zn7 67.7(3) . .
Zn6B Zn6 O2 Zn7 -51.4(2) 10_557 .
Zn7B Zn6 O2 Zn7 -157.9(4) . .
O12 Zn6 O2 Zn6 130.0(3) . 10_557
O7 Zn6 O2 Zn6 -117.0(3) 9_557 10_557
O21 Zn6 O2 Zn6 10.1(3) . 10_557
Zn5B Zn6 O2 Zn6 -52.9(3) . 10_557
Zn6B Zn6 O2 Zn6 -172.0(3) 10_557 10_557
Zn7B Zn6 O2 Zn6 81.5(4) . 10_557
O12 Zn6 O2 Zn5 13.0(4) . .
O7 Zn6 O2 Zn5 126.0(3) 9_557 .
O21 Zn6 O2 Zn5 -106.9(3) . .
Zn5B Zn6 O2 Zn5 -170.0(4) . .
Zn6B Zn6 O2 Zn5 71.0(2) 10_557 .
Zn7B Zn6 O2 Zn5 -35.5(3) . .
O12 Zn6 O2 Zn6B -154(3) . .
O7 Zn6 O2 Zn6B -41(3) 9_557 .
O21 Zn6 O2 Zn6B 87(3) . .
Zn5B Zn6 O2 Zn6B 24(3) . .
Zn6B Zn6 O2 Zn6B -95(3) 10_557 .
Zn7B Zn6 O2 Zn6B 158(3) . .
O12 Zn6 O2 Zn6B -58.0(3) . 10_557
O7 Zn6 O2 Zn6B 55.0(3) 9_557 10_557
O21 Zn6 O2 Zn6B -177.9(2) . 10_557
Zn5B Zn6 O2 Zn6B 119.0(3) . 10_557
Zn7B Zn6 O2 Zn6B -106.5(4) . 10_557
O15 Zn5 O2 Zn7B 180.0 . .
O11 Zn5 O2 Zn7B -60.8(2) . .
O11 Zn5 O2 Zn7B 60.8(2) 10_557 .
Zn6B Zn5 O2 Zn7B -122.8(2) 10_557 .
Zn6B Zn5 O2 Zn7B 122.8(2) . .
Zn7B Zn5 O2 Zn5B 0.0 . .
O15 Zn5 O2 Zn5B 180.0 . .
O11 Zn5 O2 Zn5B -60.8(2) . .
O11 Zn5 O2 Zn5B 60.8(2) 10_557 .
Zn6B Zn5 O2 Zn5B -122.8(2) 10_557 .
Zn6B Zn5 O2 Zn5B 122.8(2) . .
Zn7B Zn5 O2 Zn7 180.0 . .
O15 Zn5 O2 Zn7 0.0 . .
O11 Zn5 O2 Zn7 119.2(2) . .
O11 Zn5 O2 Zn7 -119.2(2) 10_557 .
Zn6B Zn5 O2 Zn7 57.2(2) 10_557 .
Zn6B Zn5 O2 Zn7 -57.2(2) . .
Zn7B Zn5 O2 Zn6 59.1(2) . .
O15 Zn5 O2 Zn6 -120.9(2) . .
O11 Zn5 O2 Zn6 -1.8(4) . .
O11 Zn5 O2 Zn6 119.9(3) 10_557 .
Zn6B Zn5 O2 Zn6 -63.72(19) 10_557 .
Zn6B Zn5 O2 Zn6 -178.2(4) . .
Zn7B Zn5 O2 Zn6 -59.1(2) . 10_557
O15 Zn5 O2 Zn6 120.9(2) . 10_557
O11 Zn5 O2 Zn6 -119.9(3) . 10_557
O11 Zn5 O2 Zn6 1.8(4) 10_557 10_557
Zn6B Zn5 O2 Zn6 178.2(4) 10_557 10_557
Zn6B Zn5 O2 Zn6 63.72(19) . 10_557
Zn7B Zn5 O2 Zn6B -122.8(2) . .
O15 Zn5 O2 Zn6B 57.2(2) . .
O11 Zn5 O2 Zn6B 176.4(3) . .
O11 Zn5 O2 Zn6B -61.9(3) 10_557 .
Zn6B Zn5 O2 Zn6B 114.5(4) 10_557 .
Zn7B Zn5 O2 Zn6B 122.8(2) . 10_557
O15 Zn5 O2 Zn6B -57.2(2) . 10_557
O11 Zn5 O2 Zn6B 61.9(3) . 10_557
O11 Zn5 O2 Zn6B -176.4(3) 10_557 10_557
Zn6B Zn5 O2 Zn6B -114.5(4) . 10_557
Zn7 Zn6B O2 Zn7B -156.1(4) . .
Zn6 Zn6B O2 Zn7B 78.2(4) 10_557 .
O8 Zn6B O2 Zn7B 163.8(4) 6_554 .
Zn5 Zn6B O2 Zn7B -35.6(3) . .
Zn5B Zn6B O2 Zn7B 135.0(5) . .
Zn7 Zn6B O2 Zn5B 68.9(3) . .
Zn6 Zn6B O2 Zn5B -56.8(3) 10_557 .
O8 Zn6B O2 Zn5B 28.8(4) 6_554 .
Zn5 Zn6B O2 Zn5B -170.6(4) . .
Zn7B Zn6B O2 Zn5B -135.0(5) . .
Zn6 Zn6B O2 Zn7 -125.67(19) 10_557 .
O8 Zn6B O2 Zn7 -40.1(2) 6_554 .
Zn5 Zn6B O2 Zn7 120.5(2) . .
Zn7B Zn6B O2 Zn7 156.1(4) . .
Zn5B Zn6B O2 Zn7 -68.9(3) . .
Zn7 Zn6B O2 Zn6 46(3) . .
Zn6 Zn6B O2 Zn6 -79(3) 10_557 .
O8 Zn6B O2 Zn6 6(3) 6_554 .
Zn5 Zn6B O2 Zn6 167(3) . .
Zn7B Zn6B O2 Zn6 -157(3) . .
Zn5B Zn6B O2 Zn6 -22(3) . .
Zn7 Zn6B O2 Zn6 125.67(19) . 10_557
O8 Zn6B O2 Zn6 85.6(2) 6_554 10_557
Zn5 Zn6B O2 Zn6 -113.8(2) . 10_557
Zn7B Zn6B O2 Zn6 -78.2(4) . 10_557
Zn5B Zn6B O2 Zn6 56.8(3) . 10_557
Zn7 Zn6B O2 Zn5 -120.5(2) . .
Zn6 Zn6B O2 Zn5 113.8(2) 10_557 .
O8 Zn6B O2 Zn5 -160.6(3) 6_554 .
Zn7B Zn6B O2 Zn5 35.6(3) . .
Zn5B Zn6B O2 Zn5 170.6(4) . .
Zn7 Zn6B O2 Zn6B -46.1(3) . 10_557
Zn6 Zn6B O2 Zn6B -171.7(3) 10_557 10_557
O8 Zn6B O2 Zn6B -86.1(3) 6_554 10_557
Zn5 Zn6B O2 Zn6B 74.5(3) . 10_557
Zn7B Zn6B O2 Zn6B 110.0(5) . 10_557
Zn5B Zn6B O2 Zn6B -114.9(4) . 10_557
O9 Zn1 O3 C1 100.1(12) . .
O1 Zn1 O3 C1 -15.9(12) . .
Zn4B Zn1 O3 C1 -61.3(12) . .
O18 Zn1 O3 C1 -135.4(11) . .
Zn2B Zn1 O3 C1 9.2(19) . .
Zn1B Zn1 O3 C1 35.4(11) . .
O9 Zn1 O3 Zn4B 161.5(3) . .
O1 Zn1 O3 Zn4B 45.4(2) . .
O18 Zn1 O3 Zn4B -74.1(3) . .
Zn2B Zn1 O3 Zn4B 70.6(10) . .
Zn1B Zn1 O3 Zn4B 96.7(2) . .
O1 Zn4B O3 C1 92.2(8) . .
Zn1 Zn4B O3 C1 138.8(8) . .
Zn2 Zn4B O3 C1 34.4(8) . .
Zn4 Zn4B O3 C1 121.7(8) . .
Zn2B Zn4B O3 C1 127.7(8) . .
O1 Zn4B O3 Zn1 -46.7(2) . .
Zn2 Zn4B O3 Zn1 -104.4(3) . .
Zn4 Zn4B O3 Zn1 -17.1(5) . .
Zn2B Zn4B O3 Zn1 -11.16(17) . .
O19 Zn2 O4 C1 132.4(11) . .
O1 Zn2 O4 C1 10.7(11) . .
O13 Zn2 O4 C1 -106.9(11) . .
Zn4B Zn2 O4 C1 50.5(11) . .
Zn3B Zn2 O4 C1 -15.7(16) . .
Zn1B Zn2 O4 C1 -37.2(10) . .
O10 Zn3 O5 C8 115.0(10) . .
O1 Zn3 O5 C8 -7.0(10) . .
Zn3B Zn3 O5 C8 -56.0(10) . .
O14 Zn3 O5 C8 -126.7(10) . .
Zn2B Zn3 O5 C8 45.3(10) . .
Zn1B Zn3 O5 C8 -14(2) . .
Zn4 Zn3 O5 C8 -6.0(10) . .
O20 Zn4 O6 C8 126.6(15) . .
O17 Zn4 O6 C8 -111.7(15) . .
O1 Zn4 O6 C8 7.6(16) . .
Zn4B Zn4 O6 C8 7(2) . .
Zn3B Zn4 O6 C8 46.3(15) . .
Zn2B Zn4 O6 C8 -36.0(15) . .
Zn3 Zn4 O6 C8 6.7(15) . .
O1 Zn1 O9 C22 -6.9(8) . .
Zn4B Zn1 O9 C22 -22.2(13) . .
O18 Zn1 O9 C22 114.1(8) . .
O3 Zn1 O9 C22 -124.5(8) . .
Zn2B Zn1 O9 C22 38.3(7) . .
Zn1B Zn1 O9 C22 -53.7(8) . .
O1 Zn3 O10 C22 -6.0(8) . .
O5 Zn3 O10 C22 -129.9(7) . .
Zn3B Zn3 O10 C22 9.5(16) . .
O14 Zn3 O10 C22 117.6(7) . .
Zn2B Zn3 O10 C22 -51.7(7) . .
Zn1B Zn3 O10 C22 44.1(7) . .
Zn4 Zn3 O10 C22 -43.6(8) . .
O1 Zn3 O10 Zn2B 45.66(19) . .
O5 Zn3 O10 Zn2B -78.2(2) . .
Zn3B Zn3 O10 Zn2B 61.2(10) . .
O14 Zn3 O10 Zn2B 169.3(2) . .
Zn1B Zn3 O10 Zn2B 95.8(2) . .
Zn4 Zn3 O10 Zn2B 8.1(2) . .
O1 Zn2B O10 C22 101.4(5) . .
Zn3 Zn2B O10 C22 142.9(6) . .
Zn1 Zn2B O10 C22 48.0(5) . .
Zn4 Zn2B O10 C22 130.6(5) . .
Zn4B Zn2B O10 C22 79.1(6) . .
Zn3B Zn2B O10 C22 135.5(5) . .
O1 Zn2B O10 Zn3 -41.55(18) . .
Zn1 Zn2B O10 Zn3 -95.0(2) . .
Zn4 Zn2B O10 Zn3 -12.3(3) . .
Zn4B Zn2B O10 Zn3 -63.9(2) . .
Zn3B Zn2B O10 Zn3 -7.40(14) . .
Zn7B Zn5 O11 C43 -65.4(10) . .
O15 Zn5 O11 C43 105.9(11) . .
O11 Zn5 O11 C43 -138.1(9) 10_557 .
O2 Zn5 O11 C43 -14.0(11) . .
Zn6B Zn5 O11 C43 30.0(10) 10_557 .
Zn6B Zn5 O11 C43 -4.1(17) . .
O15 Zn5 O11 Zn7B 171.3(4) . .
O11 Zn5 O11 Zn7B -72.7(4) 10_557 .
O2 Zn5 O11 Zn7B 51.4(3) . .
Zn6B Zn5 O11 Zn7B 95.4(3) 10_557 .
Zn6B Zn5 O11 Zn7B 61.3(9) . .
Zn5 Zn7B O11 C43 133.8(7) . .
O2 Zn7B O11 C43 73.3(9) . .
O11 Zn7B O11 C43 -170.2(6) 10_557 .
Zn6 Zn7B O11 C43 80.3(19) 10_557 .
Zn6 Zn7B O11 C43 25.3(8) . .
Zn6B Zn7B O11 C43 69.4(7) 10_557 .
Zn6B Zn7B O11 C43 119.4(7) . .
O2 Zn7B O11 Zn5 -60.5(5) . .
O11 Zn7B O11 Zn5 56.0(4) 10_557 .
Zn6 Zn7B O11 Zn5 -53.5(16) 10_557 .
Zn6 Zn7B O11 Zn5 -108.5(4) . .
Zn6B Zn7B O11 Zn5 -64.4(3) 10_557 .
Zn6B Zn7B O11 Zn5 -14.4(2) . .
O7 Zn6 O12 C43 -140.2(10) 9_557 .
O21 Zn6 O12 C43 95.3(11) . .
O2 Zn6 O12 C43 -22.4(11) . .
Zn5B Zn6 O12 C43 -30.5(17) . .
Zn6B Zn6 O12 C43 -69.9(10) 10_557 .
Zn7B Zn6 O12 C43 10.2(10) . .
O4 Zn2 O13 C52 133.9(4) . .
O19 Zn2 O13 C52 -110.7(5) . .
O1 Zn2 O13 C52 15.4(5) . .
Zn4B Zn2 O13 C52 37.9(8) . .
Zn3B Zn2 O13 C52 -27.5(4) . .
Zn1B Zn2 O13 C52 60.5(4) . .
O10 Zn3 O14 C52 -112.3(4) . .
O1 Zn3 O14 C52 9.8(4) . .
O5 Zn3 O14 C52 130.1(4) . .
Zn3B Zn3 O14 C52 54.2(4) . .
Zn2B Zn3 O14 C52 -2.8(13) . .
Zn1B Zn3 O14 C52 -43.0(4) . .
Zn4 Zn3 O14 C52 49.1(4) . .
O10 Zn3 O14 Zn3B -166.5(2) . .
O1 Zn3 O14 Zn3B -44.36(18) . .
O5 Zn3 O14 Zn3B 75.9(2) . .
Zn2B Zn3 O14 Zn3B -57.0(11) . .
Zn1B Zn3 O14 Zn3B -97.2(2) . .
Zn4 Zn3 O14 Zn3B -5.10(19) . .
O1 Zn3B O14 C52 -99.6(4) . .
Zn3 Zn3B O14 C52 -142.1(4) . .
Zn2 Zn3B O14 C52 -42.7(4) . .
Zn4 Zn3B O14 C52 -132.0(5) . .
Zn2B Zn3B O14 C52 -135.9(4) . .
O1 Zn3B O14 Zn3 42.5(2) . .
Zn2 Zn3B O14 Zn3 99.35(19) . .
Zn4 Zn3B O14 Zn3 10.1(4) . .
Zn2B Zn3B O14 Zn3 6.19(14) . .
Zn7B Zn5 O15 C62 0.0 . .
O11 Zn5 O15 C62 -121.9(2) . .
O11 Zn5 O15 C62 121.9(2) 10_557 .
O2 Zn5 O15 C62 0.0 . .
Zn6B Zn5 O15 C62 -42.18(10) 10_557 .
Zn6B Zn5 O15 C62 42.18(10) . .
O2 Zn7 O16 C62 0.0 . .
O8 Zn7 O16 C62 120.7(2) 9_557 .
O8 Zn7 O16 C62 -120.7(2) 6_554 .
Zn6B Zn7 O16 C62 -54.15(14) . .
Zn6B Zn7 O16 C62 54.15(14) 10_557 .
Zn5B Zn7 O16 C62 0.0 . .
O20 Zn4 O17 C51 -134.3(13) . .
O6 Zn4 O17 C51 110.5(13) . .
O1 Zn4 O17 C51 -7.8(14) . .
Zn4B Zn4 O17 C51 -49.3(13) . .
Zn3B Zn4 O17 C51 12.0(18) . .
Zn2B Zn4 O17 C51 33.8(13) . .
Zn3 Zn4 O17 C51 29.8(14) . .
O9 Zn1 O18 C51 -90.9(12) . .
O1 Zn1 O18 C51 29.0(13) . .
Zn4B Zn1 O18 C51 76.2(12) . .
O3 Zn1 O18 C51 148.8(12) . .
Zn2B Zn1 O18 C51 -21.7(12) . .
Zn1B Zn1 O18 C51 17(2) . .
O4 Zn2 O19 C72 -136.0(10) . .
O1 Zn2 O19 C72 -15.0(11) . .
O13 Zn2 O19 C72 109.9(10) . .
Zn4B Zn2 O19 C72 -58.7(10) . .
Zn3B Zn2 O19 C72 34.6(10) . .
Zn1B Zn2 O19 C72 -21.5(19) . .
O17 Zn4 O20 C72 124.9(12) . .
O6 Zn4 O20 C72 -117.5(12) . .
O1 Zn4 O20 C72 -0.7(13) . .
Zn4B Zn4 O20 C72 42.7(12) . .
Zn3B Zn4 O20 C72 -43.3(12) . .
Zn2B Zn4 O20 C72 -13.4(18) . .
Zn3 Zn4 O20 C72 -39.0(13) . .
O12 Zn6 O21 C79 -136.1(6) . .
O7 Zn6 O21 C79 106.7(7) 9_557 .
O2 Zn6 O21 C79 -17.6(7) . .
Zn5B Zn6 O21 C79 29.9(6) . .
Zn6B Zn6 O21 C79 -24.2(12) 10_557 .
Zn7B Zn6 O21 C79 -59.4(6) . .
Zn1 O3 C1 O4 31(2) . .
Zn4B O3 C1 O4 -12.1(14) . .
Zn1 O3 C1 C2 176.0(5) . .
Zn4B O3 C1 C2 132.8(8) . .
Zn2 O4 C1 O3 -28.1(19) . .
Zn2 O4 C1 C2 -174.8(5) . .
O3 C1 C2 C3 -172.3(9) . .
O4 C1 C2 C3 -25.2(12) . .
O3 C1 C2 C7 18.1(13) . .
O4 C1 C2 C7 165.2(8) . .
C7 C2 C3 C4 0.0 . .
C1 C2 C3 C4 -169.3(7) . .
C2 C3 C4 C5 0.0 . .
C3 C4 C5 C6 0.0 . .
C3 C4 C5 C5 173.0(11) . 7_667
C4 C5 C6 C7 0.0 . .
C5 C5 C6 C7 -173.2(11) 7_667 .
C5 C6 C7 C2 0.0 . .
C3 C2 C7 C6 0.0 . .
C1 C2 C7 C6 169.9(7) . .
Zn4 O6 C8 O5 -12(2) . .
Zn4 O6 C8 C9 -179.2(7) . .
Zn3 O5 C8 O6 11.0(18) . .
Zn3 O5 C8 C9 178.6(5) . .
O6 C8 C9 C10 -9.4(15) . .
O5 C8 C9 C10 -176.1(8) . .
O6 C8 C9 C14 175.4(10) . .
O5 C8 C9 C14 8.6(14) . .
C14 C9 C10 C11 0.0 . .
C8 C9 C10 C11 -175.4(7) . .
C9 C10 C11 C12 0.0 . .
C10 C11 C12 C13 0.0 . .
C10 C11 C12 C15 179.7(6) . .
C11 C12 C13 C14 0.0 . .
C15 C12 C13 C14 -179.7(6) . .
C12 C13 C14 C9 0.0 . .
C10 C9 C14 C13 0.0 . .
C8 C9 C14 C13 175.1(8) . .
C13 C12 C15 C16 174.4(4) . .
C11 C12 C15 C16 -5.4(7) . .
C13 C12 C15 C20 -8.1(7) . .
C11 C12 C15 C20 172.1(5) . .
C20 C15 C16 C17 0.0 . .
C12 C15 C16 C17 177.5(6) . .
C15 C16 C17 C18 0.0 . .
C16 C17 C18 C19 0.0 . .
C16 C17 C18 C21 179.2(7) . .
C17 C18 C19 C20 0.0 . .
C21 C18 C19 C20 -179.2(7) . .
C18 C19 C20 C15 0.0 . .
C16 C15 C20 C19 0.0 . .
C12 C15 C20 C19 -177.5(6) . .
Zn6 O7 C21 O8 7.4(19) 11_557 .
Zn6 O7 C21 C18 -175.4(5) 11_557 .
Zn7 O8 C21 O7 -8.0(19) 2 .
Zn6B O8 C21 O7 33.5(12) 2 .
Zn7 O8 C21 C18 174.7(6) 2 .
Zn6B O8 C21 C18 -143.8(8) 2 .
C17 C18 C21 O7 -176.7(9) . .
C19 C18 C21 O7 2.5(14) . .
C17 C18 C21 O8 0.5(13) . .
C19 C18 C21 O8 179.7(8) . .
Zn3 O10 C22 O9 5.2(13) . .
Zn2B O10 C22 O9 -36.3(8) . .
Zn3 O10 C22 C23 -175.9(4) . .
Zn2B O10 C22 C23 142.6(3) . .
Zn1 O9 C22 O10 2.4(13) . .
Zn1 O9 C22 C23 -176.5(4) . .
O10 C22 C23 C24 175.9(6) . .
O9 C22 C23 C24 -5.1(6) . .
O10 C22 C23 C28 -2.4(6) . .
O9 C22 C23 C28 176.6(7) . .
C28 C23 C24 C25 0.0 . .
C22 C23 C24 C25 -178.3(3) . .
C23 C24 C25 C26 0.0 . .
C24 C25 C26 C27 0.0 . .
C24 C25 C26 N1 -176.1(11) . .
C29 N1 C26 C25 177.8(14) . .
C29 N1 C26 C27 2(2) . .
C25 C26 C27 C28 0.0 . .
N1 C26 C27 C28 175.7(12) . .
C26 C27 C28 C23 0.0 . .
C24 C23 C28 C27 0.0 . .
C22 C23 C28 C27 178.3(3) . .
C26 N1 C29 O22 -4(4) . .
C26 N1 C29 C30 178.9(13) . .
O22 C29 C30 C31 179.7(18) . .
N1 C29 C30 C31 -2(2) . .
O22 C29 C30 C35 3(3) . .
N1 C29 C30 C35 -178.5(13) . .
C35 C30 C31 C32 0.0 . .
C29 C30 C31 C32 -176.2(13) . .
C30 C31 C32 C33 0.0 . .
C30 C31 C32 C36 179.8(13) . .
C31 C32 C33 C34 0.0 . .
C36 C32 C33 C34 -179.8(14) . .
C32 C33 C34 C35 0.0 . .
C32 C33 C34 C44 -177.6(16) . 11_557
C33 C34 C35 C30 0.0 . .
C44 C34 C35 C30 177.8(15) 11_557 .
C31 C30 C35 C34 0.0 . .
C29 C30 C35 C34 176.2(13) . .
C37 N2 C36 O24 13(4) . .
C37 N2 C36 C32 -176.5(11) . .
C33 C32 C36 O24 170(2) . .
C31 C32 C36 O24 -10(3) . .
C33 C32 C36 N2 -3(2) . .
C31 C32 C36 N2 177.1(11) . .
C36 N2 C37 C38 3.1(17) . .
C36 N2 C37 C42 -176.8(13) . .
C42 C37 C38 C39 0.0 . .
N2 C37 C38 C39 -179.9(9) . .
C37 C38 C39 C40 0.0 . .
C38 C39 C40 C41 0.0 . .
C38 C39 C40 C43 178.0(8) . .
C39 C40 C41 C42 0.0 . .
C43 C40 C41 C42 -178.0(7) . .
C40 C41 C42 C37 0.0 . .
C38 C37 C42 C41 0.0 . .
N2 C37 C42 C41 179.9(8) . .
Zn5 O11 C43 O12 11.3(18) . .
Zn7B O11 C43 O12 -26.1(14) . .
Zn5 O11 C43 C40 -167.5(5) . .
Zn7B O11 C43 C40 155.2(7) . .
Zn6 O12 C43 O11 9.7(19) . .
Zn6 O12 C43 C40 -171.5(6) . .
C41 C40 C43 O11 -1.1(13) . .
C39 C40 C43 O11 -179.1(8) . .
C41 C40 C43 O12 -180.0(8) . .
C39 C40 C43 O12 2.0(12) . .
C45 N3 C44 O23 1(4) . .
C45 N3 C44 C34 -178(4) . 9_557
C44 N3 C45 C46 -178.5(14) . .
C44 N3 C45 C50 3.1(19) . .
C50 C45 C46 C47 0.0 . .
N3 C45 C46 C47 -178.4(10) . .
C45 C46 C47 C48 0.0 . .
C46 C47 C48 C49 0.0 . .
C46 C47 C48 C51 -167.3(9) . .
C47 C48 C49 C50 0.0 . .
C51 C48 C49 C50 166.7(10) . .
C48 C49 C50 C45 0.0 . .
C46 C45 C50 C49 0.0 . .
N3 C45 C50 C49 178.3(10) . .
Zn4 O17 C51 O18 37(2) . .
Zn4 O17 C51 C48 171.9(7) . .
Zn1 O18 C51 O17 -49(2) . .
Zn1 O18 C51 C48 177.8(7) . .
C47 C48 C51 O17 -166.2(9) . .
C49 C48 C51 O17 26.7(15) . .
C47 C48 C51 O18 -28.8(15) . .
C49 C48 C51 O18 164.1(10) . .
Zn3 O14 C52 O13 -5.1(3) . .
Zn3B O14 C52 O13 35.42(17) . .
Zn3 O14 C52 C53 174.6(4) . .
Zn3B O14 C52 C53 -144.9(3) . .
Zn2 O13 C52 O14 -9.4(3) . .
Zn2 O13 C52 C53 170.9(5) . .
O14 C52 C53 C54 179.7(3) . .
O13 C52 C53 C54 -0.6(5) . .
O14 C52 C53 C58 0.2(5) . .
O13 C52 C53 C58 179.9(3) . .
C58 C53 C54 C55 0.0 . .
C52 C53 C54 C55 -179.5(5) . .
C53 C54 C55 C56 0.0 . .
C54 C55 C56 C57 0.0 . .
C54 C55 C56 N4 -178.8(7) . .
C59 N4 C56 C57 178.8(8) . .
C59 N4 C56 C55 -2.3(12) . .
C55 C56 C57 C58 0.0 . .
N4 C56 C57 C58 178.9(7) . .
C56 C57 C58 C53 0.0 . .
C54 C53 C58 C57 0.0 . .
C52 C53 C58 C57 179.5(5) . .
C56 N4 C59 O25 3(2) . .
C56 N4 C59 C60 -178.6(8) . .
O25 C59 C60 C61 2(2) . 3_665
N4 C59 C60 C61 -175.8(11) . 3_665
O25 C59 C60 C61 -178.0(14) . .
N4 C59 C60 C61 3.8(15) . .
C61 C60 C61 C60 -5(2) 3_665 5_565
C59 C60 C61 C60 175.9(8) . 5_565
Zn7 O16 C62 O15 0.0 . .
Zn7 O16 C62 C63 180.0 . .
Zn5 O15 C62 O16 0.0 . .
Zn5 O15 C62 C63 180.0 . .
O16 C62 C63 C64 0(4) . .
O15 C62 C63 C64 180(4) . .
O16 C62 C63 C68 180(4) . .
O15 C62 C63 C68 0(4) . .
C68 C63 C64 C65 0.0 . .
C62 C63 C64 C65 180(2) . .
C63 C64 C65 C66 0.0 . .
C64 C65 C66 C67 0.0 . .
C64 C65 C66 N5 180(7) . .
C69 N5 C66 C65 180(4) . .
C69 N5 C66 C67 0(6) . .
C65 C66 C67 C68 0.0 . .
N5 C66 C67 C68 180(7) . .
C66 C67 C68 C63 0.0 . .
C64 C63 C68 C67 0.0 . .
C62 C63 C68 C67 180(2) . .
C66 N5 C69 O26 0(4) . .
C66 N5 C69 C70 180(4) . .
O26 C69 C70 C71 180.0 . .
N5 C69 C70 C71 0.0 . .
O26 C69 C70 C71 0.0 . 3
N5 C69 C70 C71 180.0 . 3
C71 C70 C71 C70 0.0 3 8_557
C69 C70 C71 C70 180.0 . 8_557
Zn4 O20 C72 O19 -11(2) . .
Zn4 O20 C72 C73 -175.3(7) . .
Zn2 O19 C72 O20 19(2) . .
Zn2 O19 C72 C73 -175.9(7) . .
O20 C72 C73 C74 -30.2(14) . .
O19 C72 C73 C74 163.2(9) . .
O20 C72 C73 C78 160.6(10) . .
O19 C72 C73 C78 -6.0(15) . .
C78 C73 C74 C75 0.0 . .
C72 C73 C74 C75 -169.3(10) . .
C73 C74 C75 C76 0.0 . .
C74 C75 C76 C77 0.0 . .
C74 C75 C76 N6 -166.1(12) . .
C88 N6 C76 C77 34(3) 7_667 .
C89 N6 C76 C77 -172.4(16) 7_667 .
C88 N6 C76 C75 -159(2) 7_667 .
C89 N6 C76 C75 -5(2) 7_667 .
C75 C76 C77 C78 0.0 . .
N6 C76 C77 C78 168.1(11) . .
C76 C77 C78 C73 0.0 . .
C74 C73 C78 C77 0.0 . .
C72 C73 C78 C77 169.0(10) . .
Zn6 O21 C79 O21 19.1(9) . 10_557
Zn6 O21 C79 C80 -166.3(6) . .
O21 C79 C80 C81 168.9(11) 10_557 .
O21 C79 C80 C81 -4.9(10) . .
O21 C79 C80 C81 4.9(10) 10_557 10_557
O21 C79 C80 C81 -168.9(11) . 10_557
C79 C80 C81 C82 -178.4(15) . .
C81 C80 C81 C82 -14(3) 10_557 .
C80 C81 C82 C83 13(3) . .
C81 C82 C83 C82 -11(5) . 10_557
C81 C82 C83 N7 171(3) . .
C84 N7 C83 C82 -10(4) 10_557 10_557
C84 N7 C83 C82 -167(3) . 10_557
C84 N7 C83 C82 167(3) 10_557 .
C84 N7 C83 C82 10(4) . .
C84 N7 C84 O27 -159(4) 10_557 .
C83 N7 C84 O27 -9(6) . .
C84 N7 C84 C85 17(5) 10_557 .
C83 N7 C84 C85 167(3) . .
O27 C84 C85 C86 -20(6) . .
N7 C84 C85 C86 164(3) . .
O27 C84 C85 C85 169(4) . 10_557
N7 C84 C85 C85 -7(2) . 10_557
C85 C85 C86 C87 -1(2) 10_557 .
C84 C85 C86 C87 -172(4) . .
C85 C85 C86 C88 -168.0(17) 10_557 .
C84 C85 C86 C88 20(5) . .
C85 C86 C87 C87 1(2) . 10_557
C88 C86 C87 C87 169.6(14) . 10_557
C85 C86 C87 C89 -177(3) . .
C88 C86 C87 C89 -9(3) . .
C85 C86 C88 O28 2(4) . .
C87 C86 C88 O28 -168(4) . .
C85 C86 C88 N6 179(2) . 7_667
C87 C86 C88 N6 9(3) . 7_667
C87 C87 C89 O29 18(4) 10_557 .
C86 C87 C89 O29 -164(4) . .
C87 C87 C89 N6 -172.4(13) 10_557 7_667
C86 C87 C89 N6 5(3) . 7_667

loop_
_platon_squeeze_void_nr
_platon_squeeze_void_average_x
_platon_squeeze_void_average_y
_platon_squeeze_void_average_z
_platon_squeeze_void_volume
_platon_squeeze_void_count_electrons
_platon_squeeze_void_content
1 -0.002 -0.002 -0.016 121980 15069 ' '
